data_4349111
loop_
_publ_author_name
'Ding, You-Song'
'Han, Tian'
'Hu, Yue-Qiao'
'Xu, Minwei'
'Yang, Sen'
'Zheng, Yan-Zhen'

_publ_section_title
;
 Syntheses, structures and magnetic properties of a series of mono- and
 di-nuclear dysprosium(iii)-crown-ether complexes: effects of a weak
 ligand-field and flexible cyclic coordination modes
;
_journal_issue 6
_journal_name_full 'Inorganic Chemistry Frontiers'
_journal_page_first 798
_journal_paper_doi 10.1039/C5QI00308C
_journal_volume 3
_journal_year 2016
_chemical_formula_sum 'C20 H39 Cl3 Dy N O21'
_chemical_formula_weight 898.37
_space_group_IT_number 14
_space_group_name_Hall '-P 2ybc'
_space_group_name_H-M_alt 'P 1 21/c 1'
_symmetry_cell_setting monoclinic
_symmetry_space_group_name_H-M 'P 1 21/c 1'
_atom_sites_solution_hydrogens geom
_atom_sites_solution_primary direct
_atom_sites_solution_secondary difmap
_audit_creation_method SHELXL-97
_audit_update_record
;
2015-12-10 deposited with the CCDC.
2016-03-04 downloaded from the CCDC.
;
_cell_angle_alpha 90.00
_cell_angle_beta 107.1940(10)
_cell_angle_gamma 90.00
_cell_formula_units_Z 12
_cell_length_a 19.7259(6)
_cell_length_b 17.2456(6)
_cell_length_c 29.0850(9)
_cell_measurement_reflns_used 0.85
_cell_measurement_temperature 150(2)
_cell_measurement_theta_max 27.6
_cell_measurement_theta_min 1.39
_cell_volume 9452.1(5)
_computing_structure_refinement 'SHELXL-97 (Sheldrick, 1997)'
_computing_structure_solution 'SHELXS-97 (Sheldrick, 1990)'
_diffrn_ambient_temperature 150(2)
_diffrn_measured_fraction_theta_full 0.996
_diffrn_measured_fraction_theta_max 0.996
_diffrn_measurement_device_type 'CCD area detector'
_diffrn_measurement_method 'phi and omega scans'
_diffrn_radiation_monochromator graphite
_diffrn_radiation_source 'fine-focus sealed tube'
_diffrn_radiation_type MoK\a
_diffrn_radiation_wavelength 0.71073
_diffrn_reflns_av_R_equivalents 0.0201
_diffrn_reflns_av_sigmaI/netI 0.0206
_diffrn_reflns_limit_h_max 25
_diffrn_reflns_limit_h_min -25
_diffrn_reflns_limit_k_max 22
_diffrn_reflns_limit_k_min -18
_diffrn_reflns_limit_l_max 37
_diffrn_reflns_limit_l_min -32
_diffrn_reflns_number 79358
_diffrn_reflns_theta_full 27.60
_diffrn_reflns_theta_max 27.60
_diffrn_reflns_theta_min 1.39
_exptl_absorpt_coefficient_mu 2.716
_exptl_absorpt_correction_T_max 0.6237
_exptl_absorpt_correction_T_min 0.5298
_exptl_absorpt_correction_type multi-scan
_exptl_crystal_colour colorless
_exptl_crystal_density_diffrn 1.894
_exptl_crystal_density_method 'not measured'
_exptl_crystal_description block
_exptl_crystal_F_000 5412
_exptl_crystal_size_max 0.27
_exptl_crystal_size_mid 0.20
_exptl_crystal_size_min 0.19
_refine_diff_density_max 2.099
_refine_diff_density_min -1.607
_refine_diff_density_rms 0.109
_refine_ls_extinction_method none
_refine_ls_goodness_of_fit_ref 1.021
_refine_ls_hydrogen_treatment mixed
_refine_ls_matrix_type full
_refine_ls_number_parameters 1246
_refine_ls_number_reflns 21837
_refine_ls_number_restraints 0
_refine_ls_restrained_S_all 1.021
_refine_ls_R_factor_all 0.0385
_refine_ls_R_factor_gt 0.0303
_refine_ls_shift/su_max 0.002
_refine_ls_shift/su_mean 0.000
_refine_ls_structure_factor_coef Fsqd
_refine_ls_weighting_details 'calc w=1/[\s^2^(Fo^2^)+(0.0276P)^2^+31.9726P] where P=(Fo^2^+2Fc^2^)/3'
_refine_ls_weighting_scheme calc
_refine_ls_wR_factor_gt 0.0690
_refine_ls_wR_factor_ref 0.0731
_reflns_number_gt 18394
_reflns_number_total 21837
_reflns_threshold_expression >2sigma(I)
_cod_data_source_file c5qi00308c2.cif
_cod_data_source_block 1
_cod_depositor_comments
;

2020-05-08
Z value and formula fixed to values more according to usual
chemical conventions.                 miguel
;
_cod_original_formula_sum 'C60 H117 Cl9 Dy3 N3 O63'
_cod_original_formula_weight 2695.12
_cod_original_formula_units_Z 4
_cod_original_sg_symbol_H-M P2(1)/c
_cod_database_code 4349111

loop_
_symmetry_equiv_pos_as_xyz
'x, y, z'
'-x, y+1/2, -z+1/2'
'-x, -y, -z'
'x, -y-1/2, z-1/2'

loop_
_atom_site_label
_atom_site_type_symbol
_atom_site_fract_x
_atom_site_fract_y
_atom_site_fract_z
_atom_site_U_iso_or_equiv
_atom_site_adp_type
_atom_site_occupancy
_atom_site_symmetry_multiplicity
_atom_site_calc_flag
_atom_site_refinement_flags
Dy1 Dy 0.247443(7) 0.015178(8) 0.496424(5) 0.01087(4) Uani 1 1 d .
O37 O 0.22018(14) 0.11599(14) 0.43115(9) 0.0245(6) Uani 1 1 d .
O38 O 0.14803(13) 0.10869(14) 0.49549(9) 0.0223(5) Uani 1 1 d .
O39 O 0.27602(13) 0.11458(14) 0.56154(9) 0.0226(5) Uani 1 1 d .
O40 O 0.34558(14) 0.11593(15) 0.49618(9) 0.0271(6) Uani 1 1 d .
O41 O 0.30136(13) -0.03203(15) 0.43722(9) 0.0234(5) Uani 1 1 d .
O42 O 0.36467(13) -0.02910(17) 0.53259(9) 0.0293(6) Uani 1 1 d .
O43 O 0.26322(14) -0.03766(15) 0.57512(9) 0.0277(6) Uani 1 1 d .
O44 O 0.14684(13) -0.05706(15) 0.50764(9) 0.0265(6) Uani 1 1 d .
O45 O 0.15936(13) -0.02940(16) 0.42392(9) 0.0270(6) Uani 1 1 d .
C14 C 0.08263(19) -0.0643(3) 0.46936(14) 0.0314(9) Uani 1 1 d .
H14A H 0.0559 -0.0149 0.4640 0.038 Uiso 1 1 calc R
H14B H 0.0522 -0.1056 0.4763 0.038 Uiso 1 1 calc R
N2 N 0.25404(15) -0.14319(18) 0.49452(11) 0.0233(6) Uani 1 1 d .
C1 C 0.1579(2) 0.1653(2) 0.53391(14) 0.0300(9) Uani 1 1 d .
H1A H 0.1131 0.1721 0.5423 0.036 Uiso 1 1 calc R
H1B H 0.1716 0.2161 0.5234 0.036 Uiso 1 1 calc R
C2 C 0.2150(2) 0.1363(2) 0.57653(14) 0.0288(8) Uani 1 1 d .
H2A H 0.2284 0.1773 0.6014 0.035 Uiso 1 1 calc R
H2B H 0.1977 0.0908 0.5906 0.035 Uiso 1 1 calc R
C3 C 0.3261(2) 0.1780(2) 0.56446(16) 0.0363(10) Uani 1 1 d .
H3A H 0.3483 0.1934 0.5984 0.044 Uiso 1 1 calc R
H3B H 0.3018 0.2236 0.5462 0.044 Uiso 1 1 calc R
C4 C 0.3807(2) 0.1474(3) 0.54294(15) 0.0362(10) Uani 1 1 d .
H4A H 0.4132 0.1896 0.5400 0.043 Uiso 1 1 calc R
H4B H 0.4091 0.1065 0.5639 0.043 Uiso 1 1 calc R
C5 C 0.3346(2) 0.1736(2) 0.45834(16) 0.0370(10) Uani 1 1 d .
H5A H 0.3793 0.1830 0.4503 0.044 Uiso 1 1 calc R
H5B H 0.3186 0.2231 0.4689 0.044 Uiso 1 1 calc R
C6 C 0.2791(2) 0.1423(2) 0.41555(15) 0.0321(9) Uani 1 1 d .
H6A H 0.2632 0.1833 0.3909 0.038 Uiso 1 1 calc R
H6B H 0.2986 0.0988 0.4013 0.038 Uiso 1 1 calc R
C7 C 0.1671(2) 0.1756(2) 0.42821(15) 0.0318(9) Uani 1 1 d .
H7A H 0.1451 0.1913 0.3943 0.038 Uiso 1 1 calc R
H7B H 0.1888 0.2218 0.4470 0.038 Uiso 1 1 calc R
C8 C 0.1123(2) 0.1406(2) 0.44867(14) 0.0312(9) Uani 1 1 d .
H8A H 0.0780 0.1808 0.4516 0.037 Uiso 1 1 calc R
H8B H 0.0860 0.0992 0.4271 0.037 Uiso 1 1 calc R
C9 C 0.41031(19) -0.0400(3) 0.50261(15) 0.0312(9) Uani 1 1 d .
H9A H 0.4494 -0.0758 0.5186 0.037 Uiso 1 1 calc R
H9B H 0.4314 0.0103 0.4978 0.037 Uiso 1 1 calc R
C10 C 0.36781(18) -0.0734(2) 0.45391(13) 0.0237(7) Uani 1 1 d .
H10A H 0.3950 -0.0677 0.4304 0.028 Uiso 1 1 calc R
H10B H 0.3588 -0.1293 0.4573 0.028 Uiso 1 1 calc R
C11 C 0.2576(2) -0.0718(2) 0.39568(13) 0.0287(8) Uani 1 1 d .
H11A H 0.2551 -0.1277 0.4029 0.034 Uiso 1 1 calc R
H11B H 0.2779 -0.0666 0.3685 0.034 Uiso 1 1 calc R
C12 C 0.1838(2) -0.0362(3) 0.38238(13) 0.0322(9) Uani 1 1 d .
H12A H 0.1849 0.0158 0.3682 0.039 Uiso 1 1 calc R
H12B H 0.1504 -0.0690 0.3580 0.039 Uiso 1 1 calc R
C13 C 0.10676(18) -0.0854(2) 0.42553(13) 0.0272(8) Uani 1 1 d .
H13A H 0.1271 -0.1384 0.4290 0.033 Uiso 1 1 calc R
H13B H 0.0663 -0.0832 0.3957 0.033 Uiso 1 1 calc R
C15 C 0.14027(19) -0.0680(2) 0.55454(13) 0.0232(7) Uani 1 1 d .
H15A H 0.1061 -0.1101 0.5544 0.028 Uiso 1 1 calc R
H15B H 0.1233 -0.0198 0.5660 0.028 Uiso 1 1 calc R
C16 C 0.2140(2) -0.0893(2) 0.58702(14) 0.0296(9) Uani 1 1 d .
H16A H 0.2161 -0.0833 0.6213 0.036 Uiso 1 1 calc R
H16B H 0.2253 -0.1438 0.5815 0.036 Uiso 1 1 calc R
C17 C 0.3350(2) -0.0441(3) 0.60569(14) 0.0320(9) Uani 1 1 d .
H17A H 0.3370 -0.0797 0.6328 0.038 Uiso 1 1 calc R
H17B H 0.3525 0.0073 0.6192 0.038 Uiso 1 1 calc R
C18 C 0.3823(2) -0.0758(3) 0.57572(13) 0.0322(9) Uani 1 1 d .
H18A H 0.4332 -0.0705 0.5937 0.039 Uiso 1 1 calc R
H18B H 0.3719 -0.1312 0.5677 0.039 Uiso 1 1 calc R
C57 C 0.2556(2) -0.2084(2) 0.49915(15) 0.0319(9) Uani 1 1 d .
Dy2 Dy 0.056414(7) 0.047375(8) 0.164445(5) 0.00805(4) Uani 1 1 d .
O46 O 0.03912(11) 0.01606(13) 0.24011(8) 0.0144(4) Uani 1 1 d .
O47 O -0.06526(11) 0.07537(13) 0.16707(8) 0.0139(4) Uani 1 1 d .
O48 O -0.03598(11) 0.01917(13) 0.09039(7) 0.0128(4) Uani 1 1 d .
O49 O -0.00006(11) -0.07998(13) 0.16392(7) 0.0138(4) Uani 1 1 d .
O50 O 0.16218(11) 0.08941(13) 0.22664(8) 0.0163(5) Uani 1 1 d .
O51 O 0.05136(11) 0.17824(13) 0.19339(8) 0.0156(4) Uani 1 1 d .
O52 O 0.05788(11) 0.14727(13) 0.10590(8) 0.0149(4) Uani 1 1 d .
O53 O 0.11024(12) 0.00928(13) 0.10470(8) 0.0171(5) Uani 1 1 d .
O54 O 0.14962(11) -0.05099(13) 0.19055(8) 0.0154(5) Uani 1 1 d .
C19 C 0.03853(17) -0.06633(19) 0.24958(11) 0.0163(6) Uani 1 1 d .
H19A H 0.0241 -0.0748 0.2790 0.020 Uiso 1 1 calc R
H19B H 0.0870 -0.0874 0.2554 0.020 Uiso 1 1 calc R
C20 C -0.01143(17) -0.10890(19) 0.20831(11) 0.0163(6) Uani 1 1 d .
H20A H -0.0020 -0.1653 0.2115 0.020 Uiso 1 1 calc R
H20B H -0.0611 -0.0997 0.2079 0.020 Uiso 1 1 calc R
C21 C -0.04605(16) -0.06293(18) 0.07936(11) 0.0159(6) Uani 1 1 d .
H21A H -0.0046 -0.0832 0.0705 0.019 Uiso 1 1 calc R
H21B H -0.0887 -0.0702 0.0514 0.019 Uiso 1 1 calc R
C22 C -0.09929(16) 0.06633(19) 0.08175(11) 0.0163(6) Uani 1 1 d .
H22A H -0.1366 0.0459 0.0536 0.020 Uiso 1 1 calc R
H22B H -0.0885 0.1202 0.0744 0.020 Uiso 1 1 calc R
C23 C -0.12617(16) 0.0660(2) 0.12542(12) 0.0176(6) Uani 1 1 d .
H23A H -0.1601 0.1091 0.1234 0.021 Uiso 1 1 calc R
H23B H -0.1506 0.0165 0.1274 0.021 Uiso 1 1 calc R
C24 C -0.08319(17) 0.06361(19) 0.21177(12) 0.0168(6) Uani 1 1 d .
H24A H -0.1084 0.0137 0.2108 0.020 Uiso 1 1 calc R
H24B H -0.1144 0.1059 0.2165 0.020 Uiso 1 1 calc R
C25 C -0.01469(18) 0.0632(2) 0.25208(12) 0.0187(7) Uani 1 1 d .
H25A H 0.0030 0.1170 0.2588 0.022 Uiso 1 1 calc R
H25B H -0.0234 0.0425 0.2816 0.022 Uiso 1 1 calc R
C26 C -0.05465(16) -0.10760(19) 0.12180(11) 0.0162(6) Uani 1 1 d .
H26A H -0.1023 -0.0985 0.1255 0.019 Uiso 1 1 calc R
H26B H -0.0489 -0.1639 0.1173 0.019 Uiso 1 1 calc R
C27 C 0.15378(17) -0.1010(2) 0.15130(12) 0.0197(7) Uani 1 1 d .
H27A H 0.1097 -0.1318 0.1395 0.024 Uiso 1 1 calc R
H27B H 0.1942 -0.1373 0.1626 0.024 Uiso 1 1 calc R
C28 C 0.16386(16) -0.05031(19) 0.11096(12) 0.0171(6) Uani 1 1 d .
H28A H 0.2120 -0.0273 0.1201 0.021 Uiso 1 1 calc R
H28B H 0.1567 -0.0807 0.0810 0.021 Uiso 1 1 calc R
C29 C 0.09719(18) 0.0526(2) 0.06018(11) 0.0187(7) Uani 1 1 d .
H29A H 0.0503 0.0387 0.0379 0.022 Uiso 1 1 calc R
H29B H 0.1340 0.0405 0.0444 0.022 Uiso 1 1 calc R
C30 C 0.09915(17) 0.13713(19) 0.07249(11) 0.0164(6) Uani 1 1 d .
H30A H 0.1487 0.1542 0.0875 0.020 Uiso 1 1 calc R
H30B H 0.0786 0.1683 0.0431 0.020 Uiso 1 1 calc R
C31 C 0.05047(17) 0.22821(18) 0.11592(12) 0.0174(6) Uani 1 1 d .
H31A H 0.0215 0.2553 0.0867 0.021 Uiso 1 1 calc R
H31B H 0.0976 0.2535 0.1271 0.021 Uiso 1 1 calc R
C32 C 0.01396(17) 0.23036(19) 0.15502(12) 0.0177(6) Uani 1 1 d .
H32A H 0.0147 0.2838 0.1676 0.021 Uiso 1 1 calc R
H32B H -0.0361 0.2139 0.1418 0.021 Uiso 1 1 calc R
C33 C 0.11390(17) 0.21580(19) 0.22479(12) 0.0184(7) Uani 1 1 d .
H33A H 0.1000 0.2565 0.2442 0.022 Uiso 1 1 calc R
H33B H 0.1420 0.2401 0.2056 0.022 Uiso 1 1 calc R
C34 C 0.15672(18) 0.1537(2) 0.25704(12) 0.0209(7) Uani 1 1 d .
H34A H 0.2045 0.1735 0.2745 0.025 Uiso 1 1 calc R
H34B H 0.1329 0.1371 0.2810 0.025 Uiso 1 1 calc R
C35 C 0.20828(17) 0.0311(2) 0.25513(11) 0.0186(7) Uani 1 1 d .
H35A H 0.1861 0.0072 0.2781 0.022 Uiso 1 1 calc R
H35B H 0.2542 0.0544 0.2735 0.022 Uiso 1 1 calc R
C36 C 0.21947(16) -0.0288(2) 0.22045(12) 0.0185(7) Uani 1 1 d .
H36A H 0.2477 -0.0068 0.2005 0.022 Uiso 1 1 calc R
H36B H 0.2450 -0.0743 0.2381 0.022 Uiso 1 1 calc R
Dy3 Dy 0.444273(7) 0.456419(8) 0.338095(5) 0.00856(4) Uani 1 1 d .
O55 O 0.53745(10) 0.48446(12) 0.41367(7) 0.0126(4) Uani 1 1 d .
O56 O 0.57186(11) 0.43285(13) 0.33940(8) 0.0146(4) Uani 1 1 d .
O57 O 0.47915(12) 0.50789(13) 0.26883(8) 0.0171(5) Uani 1 1 d .
O58 O 0.48378(12) 0.59165(13) 0.34656(8) 0.0174(5) Uani 1 1 d .
O59 O 0.44835(11) 0.35645(12) 0.39840(7) 0.0119(4) Uani 1 1 d .
O60 O 0.39377(11) 0.49518(12) 0.40008(7) 0.0130(4) Uani 1 1 d .
O61 O 0.34520(12) 0.54275(14) 0.31034(8) 0.0173(5) Uani 1 1 d .
O62 O 0.35633(12) 0.41909(13) 0.26437(8) 0.0206(5) Uani 1 1 d .
O63 O 0.45453(11) 0.32697(12) 0.30943(7) 0.0129(4) Uani 1 1 d .
C37 C 0.55044(17) 0.56537(19) 0.42623(11) 0.0162(6) Uani 1 1 d .
H37A H 0.5972 0.5711 0.4507 0.019 Uiso 1 1 calc R
H37B H 0.5137 0.5849 0.4402 0.019 Uiso 1 1 calc R
C38 C 0.54911(16) 0.61209(19) 0.38239(11) 0.0159(6) Uani 1 1 d .
H38A H 0.5503 0.6683 0.3896 0.019 Uiso 1 1 calc R
H38B H 0.5904 0.5991 0.3711 0.019 Uiso 1 1 calc R
C39 C 0.47142(19) 0.6337(2) 0.30182(12) 0.0217(7) Uani 1 1 d .
H39A H 0.4937 0.6856 0.3081 0.026 Uiso 1 1 calc R
H39B H 0.4198 0.6408 0.2866 0.026 Uiso 1 1 calc R
C40 C 0.50241(19) 0.5892(2) 0.26900(13) 0.0219(7) Uani 1 1 d .
H40A H 0.4859 0.6110 0.2361 0.026 Uiso 1 1 calc R
H40B H 0.5549 0.5922 0.2804 0.026 Uiso 1 1 calc R
C41 C 0.52742(18) 0.45470(19) 0.25541(12) 0.0175(7) Uani 1 1 d .
H41A H 0.5394 0.4749 0.2269 0.021 Uiso 1 1 calc R
H41B H 0.5044 0.4035 0.2470 0.021 Uiso 1 1 calc R
C42 C 0.59373(17) 0.44621(19) 0.29677(12) 0.0177(7) Uani 1 1 d .
H42A H 0.6223 0.4020 0.2912 0.021 Uiso 1 1 calc R
H42B H 0.6228 0.4939 0.3005 0.021 Uiso 1 1 calc R
C43 C 0.63089(16) 0.43827(19) 0.38270(12) 0.0170(6) Uani 1 1 d .
H43A H 0.6569 0.4875 0.3833 0.020 Uiso 1 1 calc R
H43B H 0.6642 0.3945 0.3847 0.020 Uiso 1 1 calc R
C44 C 0.59901(16) 0.43523(19) 0.42382(11) 0.0160(6) Uani 1 1 d .
H44A H 0.5854 0.3812 0.4285 0.019 Uiso 1 1 calc R
H44B H 0.6345 0.4526 0.4538 0.019 Uiso 1 1 calc R
C45 C 0.45124(17) 0.27585(18) 0.38578(11) 0.0150(6) Uani 1 1 d .
H45A H 0.4028 0.2543 0.3730 0.018 Uiso 1 1 calc R
H45B H 0.4774 0.2452 0.4143 0.018 Uiso 1 1 calc R
C46 C 0.48932(16) 0.27374(18) 0.34777(11) 0.0151(6) Uani 1 1 d .
H46A H 0.5396 0.2890 0.3620 0.018 Uiso 1 1 calc R
H46B H 0.4881 0.2205 0.3348 0.018 Uiso 1 1 calc R
C47 C 0.39671(17) 0.28965(19) 0.27387(11) 0.0168(6) Uani 1 1 d .
H47A H 0.3618 0.2687 0.2891 0.020 Uiso 1 1 calc R
H47B H 0.4147 0.2465 0.2583 0.020 Uiso 1 1 calc R
C48 C 0.36267(18) 0.35098(19) 0.23721(12) 0.0201(7) Uani 1 1 d .
H48A H 0.3926 0.3619 0.2160 0.024 Uiso 1 1 calc R
H48B H 0.3153 0.3337 0.2171 0.024 Uiso 1 1 calc R
C49 C 0.31439(19) 0.4799(2) 0.23524(12) 0.0241(7) Uani 1 1 d .
H49A H 0.2751 0.4575 0.2091 0.029 Uiso 1 1 calc R
H49B H 0.3442 0.5122 0.2207 0.029 Uiso 1 1 calc R
C50 C 0.28551(16) 0.5279(2) 0.26851(12) 0.0200(7) Uani 1 1 d .
H50A H 0.2654 0.5772 0.2528 0.024 Uiso 1 1 calc R
H50B H 0.2479 0.4993 0.2776 0.024 Uiso 1 1 calc R
C51 C 0.32728(19) 0.5882(2) 0.34745(12) 0.0228(7) Uani 1 1 d .
H51A H 0.2800 0.6124 0.3340 0.027 Uiso 1 1 calc R
H51B H 0.3627 0.6300 0.3590 0.027 Uiso 1 1 calc R
C52 C 0.32675(16) 0.5358(2) 0.38831(11) 0.0167(6) Uani 1 1 d .
H52A H 0.3226 0.5662 0.4162 0.020 Uiso 1 1 calc R
H52B H 0.2866 0.4989 0.3786 0.020 Uiso 1 1 calc R
C53 C 0.41105(17) 0.45184(19) 0.44479(11) 0.0155(6) Uani 1 1 d .
H53A H 0.3758 0.4632 0.4621 0.019 Uiso 1 1 calc R
H53B H 0.4585 0.4674 0.4656 0.019 Uiso 1 1 calc R
C54 C 0.41061(16) 0.36653(18) 0.43399(11) 0.0137(6) Uani 1 1 d .
H54A H 0.4344 0.3372 0.4636 0.016 Uiso 1 1 calc R
H54B H 0.3613 0.3475 0.4212 0.016 Uiso 1 1 calc R
Cl1 Cl 0.24351(4) 0.39880(5) 0.49072(3) 0.01645(15) Uani 1 1 d .
O1 O 0.25154(15) 0.46722(17) 0.51929(13) 0.0421(8) Uani 1 1 d .
O2 O 0.18677(12) 0.35214(14) 0.49768(9) 0.0230(5) Uani 1 1 d .
O3 O 0.30840(12) 0.35514(15) 0.50318(9) 0.0244(5) Uani 1 1 d .
O4 O 0.22593(15) 0.4199(2) 0.44040(10) 0.0436(8) Uani 1 1 d .
Cl2 Cl 0.08620(4) 0.45349(5) 0.14866(3) 0.01936(16) Uani 1 1 d .
O5 O 0.07079(18) 0.41265(17) 0.18676(11) 0.0425(8) Uani 1 1 d .
O6 O 0.07381(14) 0.40483(16) 0.10701(10) 0.0327(6) Uani 1 1 d .
O7 O 0.03655(15) 0.51887(17) 0.13587(11) 0.0367(7) Uani 1 1 d .
O8 O 0.15616(14) 0.48387(18) 0.16211(10) 0.0346(7) Uani 1 1 d .
Cl3 Cl 0.40711(4) 0.06558(5) 0.35137(3) 0.01674(15) Uani 1 1 d .
O9 O 0.43275(14) 0.06613(19) 0.40311(9) 0.0356(7) Uani 1 1 d .
O10 O 0.35690(14) 0.12860(15) 0.33576(10) 0.0295(6) Uani 1 1 d .
O11 O 0.37188(14) -0.00563(15) 0.33397(11) 0.0344(7) Uani 1 1 d .
O12 O 0.46573(14) 0.07774(16) 0.33248(9) 0.0283(6) Uani 1 1 d .
Cl4 Cl 0.29269(4) 0.16732(4) 0.17164(3) 0.01601(15) Uani 1 1 d .
O13 O 0.27829(15) 0.10150(16) 0.13986(11) 0.0356(7) Uani 1 1 d .
O14 O 0.31046(14) 0.14049(18) 0.22054(9) 0.0357(7) Uani 1 1 d .
O15 O 0.23132(13) 0.21614(16) 0.16207(10) 0.0295(6) Uani 1 1 d .
O16 O 0.35177(13) 0.21091(14) 0.16528(9) 0.0223(5) Uani 1 1 d .
Cl5 Cl 0.07361(4) 0.78429(5) 0.02138(3) 0.02178(17) Uani 1 1 d .
O17 O 0.01196(19) 0.7450(3) 0.02309(17) 0.0883(17) Uani 1 1 d .
O18 O 0.09465(19) 0.7555(2) -0.01960(11) 0.0522(9) Uani 1 1 d .
O19 O 0.06044(14) 0.86542(15) 0.01348(9) 0.0287(6) Uani 1 1 d .
O20 O 0.13153(14) 0.77122(16) 0.06398(9) 0.0298(6) Uani 1 1 d .
Cl6 Cl 0.57875(4) 0.21155(5) 0.03110(3) 0.01928(16) Uani 1 1 d .
O21 O 0.57682(19) 0.25634(18) -0.01063(10) 0.0495(9) Uani 1 1 d .
O22 O 0.52093(17) 0.2324(2) 0.04914(15) 0.0556(10) Uani 1 1 d .
O23 O 0.57256(13) 0.13080(14) 0.01823(9) 0.0228(5) Uani 1 1 d .
O24 O 0.64493(13) 0.22530(15) 0.06734(9) 0.0277(6) Uani 1 1 d .
Cl7 Cl 0.23001(5) 0.34722(5) 0.31728(3) 0.02606(19) Uani 1 1 d .
O25 O 0.30527(16) 0.3616(2) 0.34166(11) 0.0588(11) Uani 1 1 d .
O26 O 0.19264(13) 0.41572(15) 0.32313(10) 0.0295(6) Uani 1 1 d .
O27 O 0.2033(3) 0.2843(2) 0.33723(12) 0.0798(15) Uani 1 1 d .
O28 O 0.22210(14) 0.33421(16) 0.26720(9) 0.0300(6) Uani 1 1 d .
Cl8 Cl 0.66016(4) 0.23438(5) 0.31240(3) 0.01791(15) Uani 1 1 d .
O33 O 0.58899(12) 0.25028(15) 0.28311(9) 0.0228(5) Uani 1 1 d .
O34 O 0.68126(15) 0.15806(15) 0.30208(9) 0.0288(6) Uani 1 1 d .
O35 O 0.66336(16) 0.23899(19) 0.36246(9) 0.0404(8) Uani 1 1 d .
O36 O 0.70716(14) 0.29055(17) 0.30171(13) 0.0443(8) Uani 1 1 d .
Cl9 Cl 0.16442(4) 0.77001(5) 0.30849(3) 0.01842(16) Uani 1 1 d .
O29 O 0.19344(13) 0.84388(14) 0.30022(9) 0.0225(5) Uani 1 1 d .
O30 O 0.20576(14) 0.70872(16) 0.29650(12) 0.0399(7) Uani 1 1 d .
O31 O 0.16603(17) 0.76397(19) 0.35796(10) 0.0438(8) Uani 1 1 d .
O32 O 0.09238(12) 0.76278(15) 0.27827(9) 0.0269(6) Uani 1 1 d .
N3 N -0.0040(2) 0.7039(2) 0.15763(15) 0.0455(10) Uani 1 1 d .
N1 N 0.5098(2) 0.6583(3) 0.84676(15) 0.0497(11) Uani 1 1 d .
C59 C 0.1312(2) 0.6863(2) 0.17268(15) 0.0309(9) Uani 1 1 d .
H59A H 0.1567 0.7129 0.2025 0.046 Uiso 1 1 calc R
H59B H 0.1450 0.7085 0.1458 0.046 Uiso 1 1 calc R
H59C H 0.1431 0.6310 0.1756 0.046 Uiso 1 1 calc R
C56 C 0.3761(2) 0.6907(2) 0.82779(15) 0.0310(9) Uani 1 1 d .
H56A H 0.3622 0.7263 0.8004 0.047 Uiso 1 1 calc R
H56B H 0.3670 0.7151 0.8558 0.047 Uiso 1 1 calc R
H56C H 0.3483 0.6428 0.8198 0.047 Uiso 1 1 calc R
C55 C 0.4508(2) 0.6727(2) 0.83869(14) 0.0318(9) Uani 1 1 d .
C58 C 0.0554(2) 0.6957(2) 0.16405(13) 0.0287(8) Uani 1 1 d .
C60 C 0.2587(3) -0.2921(3) 0.5072(2) 0.070(2) Uani 1 1 d .
H60A H 0.3084 -0.3089 0.5178 0.105 Uiso 1 1 calc R
H60B H 0.2339 -0.3187 0.4771 0.105 Uiso 1 1 calc R
H60C H 0.2361 -0.3049 0.5320 0.105 Uiso 1 1 calc R

loop_
_atom_site_aniso_label
_atom_site_aniso_U_11
_atom_site_aniso_U_22
_atom_site_aniso_U_33
_atom_site_aniso_U_23
_atom_site_aniso_U_13
_atom_site_aniso_U_12
Dy1 0.01356(7) 0.00900(7) 0.01193(7) 0.00037(5) 0.00666(5) 0.00036(5)
O37 0.0377(14) 0.0172(13) 0.0275(13) 0.0086(10) 0.0232(11) 0.0126(11)
O38 0.0309(13) 0.0159(12) 0.0256(13) 0.0040(10) 0.0168(11) 0.0091(10)
O39 0.0328(13) 0.0138(12) 0.0270(13) -0.0076(10) 0.0179(11) -0.0085(10)
O40 0.0344(14) 0.0194(13) 0.0339(14) -0.0076(11) 0.0201(12) -0.0114(11)
O41 0.0247(13) 0.0242(14) 0.0226(12) -0.0026(10) 0.0089(10) -0.0005(10)
O42 0.0185(12) 0.0389(17) 0.0287(14) 0.0076(12) 0.0044(10) -0.0001(11)
O43 0.0350(15) 0.0272(15) 0.0209(13) 0.0024(11) 0.0080(11) -0.0017(11)
O44 0.0224(13) 0.0301(15) 0.0288(14) 0.0034(11) 0.0103(10) 0.0000(11)
O45 0.0241(13) 0.0301(15) 0.0257(13) -0.0013(11) 0.0056(10) 0.0012(11)
C14 0.0182(17) 0.036(2) 0.038(2) 0.0096(18) 0.0054(15) 0.0028(16)
N2 0.0214(15) 0.0173(16) 0.0292(16) -0.0002(12) 0.0044(12) 0.0018(12)
C1 0.050(2) 0.0187(19) 0.033(2) 0.0027(16) 0.0301(19) 0.0109(17)
C2 0.040(2) 0.024(2) 0.032(2) -0.0069(16) 0.0254(17) -0.0067(16)
C3 0.050(3) 0.027(2) 0.042(2) -0.0182(18) 0.029(2) -0.0223(19)
C4 0.042(2) 0.035(2) 0.038(2) -0.0178(19) 0.0208(19) -0.0282(19)
C5 0.060(3) 0.021(2) 0.049(3) -0.0035(18) 0.043(2) -0.0101(19)
C6 0.049(2) 0.024(2) 0.036(2) 0.0082(17) 0.0320(19) 0.0067(17)
C7 0.045(2) 0.024(2) 0.035(2) 0.0150(17) 0.0263(18) 0.0199(17)
C8 0.038(2) 0.031(2) 0.029(2) 0.0134(17) 0.0176(17) 0.0224(17)
C9 0.0166(17) 0.040(2) 0.039(2) -0.0016(18) 0.0112(15) -0.0009(15)
C10 0.0215(17) 0.0177(18) 0.038(2) 0.0008(15) 0.0186(15) 0.0033(14)
C11 0.0301(19) 0.036(2) 0.0226(18) -0.0109(16) 0.0119(15) -0.0085(17)
C12 0.034(2) 0.040(2) 0.0199(18) -0.0070(17) 0.0030(15) 0.0072(17)
C13 0.0173(16) 0.033(2) 0.0273(19) 0.0001(16) -0.0001(14) -0.0027(15)
C15 0.0283(18) 0.0190(18) 0.0288(19) 0.0023(15) 0.0183(15) -0.0019(14)
C16 0.037(2) 0.031(2) 0.028(2) 0.0082(16) 0.0210(17) 0.0037(17)
C17 0.029(2) 0.036(2) 0.0220(19) 0.0055(16) -0.0056(15) -0.0070(16)
C18 0.0281(19) 0.042(2) 0.0184(18) 0.0094(17) -0.0063(14) -0.0011(17)
C57 0.029(2) 0.026(2) 0.048(3) 0.0018(18) 0.0225(18) 0.0040(16)
Dy2 0.00785(6) 0.00753(7) 0.00897(6) 0.00029(5) 0.00278(5) -0.00060(5)
O46 0.0158(10) 0.0149(12) 0.0139(10) 0.0027(9) 0.0065(8) 0.0009(9)
O47 0.0114(10) 0.0152(11) 0.0169(11) 0.0016(9) 0.0069(8) -0.0009(8)
O48 0.0104(10) 0.0122(11) 0.0148(10) -0.0002(9) 0.0019(8) -0.0019(8)
O49 0.0127(10) 0.0127(11) 0.0142(10) 0.0024(9) 0.0010(8) -0.0032(8)
O50 0.0177(11) 0.0138(12) 0.0151(11) -0.0008(9) 0.0013(8) 0.0002(9)
O51 0.0161(11) 0.0131(11) 0.0179(11) -0.0011(9) 0.0056(9) -0.0004(9)
O52 0.0172(11) 0.0121(11) 0.0170(11) 0.0010(9) 0.0076(9) -0.0012(8)
O53 0.0200(11) 0.0157(12) 0.0182(11) 0.0030(9) 0.0099(9) 0.0051(9)
O54 0.0123(10) 0.0151(12) 0.0172(11) 0.0004(9) 0.0018(8) 0.0015(8)
C19 0.0170(15) 0.0151(16) 0.0171(15) 0.0072(13) 0.0054(12) 0.0019(12)
C20 0.0178(15) 0.0123(16) 0.0197(16) 0.0059(13) 0.0071(12) -0.0001(12)
C21 0.0139(14) 0.0136(16) 0.0191(16) -0.0040(12) 0.0032(12) -0.0028(12)
C22 0.0127(14) 0.0145(16) 0.0189(16) 0.0051(13) 0.0004(11) 0.0006(12)
C23 0.0103(14) 0.0171(17) 0.0250(17) 0.0023(13) 0.0047(12) 0.0009(12)
C24 0.0191(15) 0.0136(16) 0.0228(16) 0.0020(13) 0.0140(13) 0.0018(12)
C25 0.0264(17) 0.0164(17) 0.0192(16) -0.0015(13) 0.0158(13) 0.0001(13)
C26 0.0129(14) 0.0127(16) 0.0202(16) -0.0011(13) 0.0005(12) -0.0040(12)
C27 0.0186(16) 0.0138(16) 0.0265(18) -0.0053(14) 0.0063(13) 0.0019(12)
C28 0.0136(14) 0.0176(17) 0.0205(16) -0.0055(13) 0.0054(12) 0.0040(12)
C29 0.0214(16) 0.0227(18) 0.0137(15) 0.0005(13) 0.0076(12) -0.0020(13)
C30 0.0180(15) 0.0189(17) 0.0125(14) 0.0019(12) 0.0051(12) -0.0042(12)
C31 0.0217(16) 0.0086(15) 0.0193(16) 0.0041(12) 0.0023(12) 0.0003(12)
C32 0.0160(15) 0.0120(16) 0.0250(17) 0.0028(13) 0.0060(13) 0.0014(12)
C33 0.0221(16) 0.0138(16) 0.0188(16) -0.0063(13) 0.0054(13) -0.0051(13)
C34 0.0246(17) 0.0205(18) 0.0166(16) -0.0075(13) 0.0045(13) -0.0046(14)
C35 0.0145(15) 0.0223(18) 0.0160(15) 0.0059(13) -0.0001(12) 0.0026(13)
C36 0.0106(14) 0.0209(18) 0.0213(16) 0.0040(14) 0.0006(12) 0.0017(12)
Dy3 0.00992(6) 0.00708(7) 0.00895(6) 0.00029(5) 0.00323(5) 0.00031(5)
O55 0.0100(9) 0.0123(11) 0.0145(10) -0.0002(8) 0.0021(8) -0.0011(8)
O56 0.0120(10) 0.0154(11) 0.0182(11) 0.0019(9) 0.0072(8) -0.0006(8)
O57 0.0197(11) 0.0185(12) 0.0171(11) 0.0048(9) 0.0115(9) 0.0038(9)
O58 0.0225(12) 0.0115(11) 0.0148(11) 0.0028(9) 0.0002(9) -0.0033(9)
O59 0.0150(10) 0.0090(11) 0.0137(10) -0.0004(8) 0.0071(8) -0.0010(8)
O60 0.0134(10) 0.0127(11) 0.0140(10) 0.0023(8) 0.0059(8) 0.0031(8)
O61 0.0152(11) 0.0208(13) 0.0145(11) -0.0007(9) 0.0023(9) 0.0065(9)
O62 0.0221(12) 0.0129(12) 0.0195(12) -0.0032(9) -0.0052(9) 0.0020(9)
O63 0.0142(10) 0.0101(11) 0.0139(10) -0.0009(8) 0.0034(8) -0.0013(8)
C37 0.0188(15) 0.0134(16) 0.0161(15) -0.0038(12) 0.0048(12) -0.0049(12)
C38 0.0160(15) 0.0135(16) 0.0171(15) -0.0016(12) 0.0030(12) -0.0042(12)
C39 0.0313(19) 0.0156(17) 0.0194(17) 0.0047(13) 0.0091(14) 0.0010(14)
C40 0.0298(18) 0.0153(17) 0.0252(18) 0.0091(14) 0.0153(14) 0.0035(14)
C41 0.0249(17) 0.0144(16) 0.0186(16) -0.0012(13) 0.0149(13) 0.0007(13)
C42 0.0196(16) 0.0139(16) 0.0260(17) 0.0019(13) 0.0165(13) 0.0018(12)
C43 0.0100(14) 0.0162(16) 0.0244(17) 0.0016(13) 0.0044(12) 0.0004(12)
C44 0.0111(14) 0.0153(16) 0.0189(16) 0.0024(13) 0.0001(11) 0.0005(12)
C45 0.0192(15) 0.0076(15) 0.0185(15) 0.0020(12) 0.0059(12) -0.0004(11)
C46 0.0178(15) 0.0093(15) 0.0181(15) 0.0007(12) 0.0053(12) 0.0030(12)
C47 0.0175(15) 0.0122(16) 0.0187(16) -0.0062(13) 0.0022(12) -0.0036(12)
C48 0.0245(17) 0.0157(17) 0.0168(16) -0.0061(13) 0.0011(13) -0.0029(13)
C49 0.0237(17) 0.0209(19) 0.0193(17) 0.0010(14) -0.0063(13) 0.0047(14)
C50 0.0113(14) 0.0175(17) 0.0267(18) 0.0081(14) -0.0014(12) 0.0012(12)
C51 0.0264(18) 0.0224(19) 0.0217(17) -0.0013(14) 0.0104(14) 0.0121(14)
C52 0.0129(14) 0.0202(17) 0.0182(15) -0.0030(13) 0.0066(12) 0.0054(12)
C53 0.0193(15) 0.0171(17) 0.0117(14) 0.0020(12) 0.0072(12) 0.0000(12)
C54 0.0152(14) 0.0163(16) 0.0115(14) 0.0011(12) 0.0069(11) -0.0009(12)
Cl1 0.0126(3) 0.0138(4) 0.0234(4) 0.0026(3) 0.0061(3) -0.0003(3)
O1 0.0333(16) 0.0265(16) 0.067(2) -0.0212(15) 0.0159(15) -0.0069(12)
O2 0.0172(11) 0.0199(13) 0.0352(14) 0.0029(11) 0.0128(10) -0.0038(10)
O3 0.0131(11) 0.0233(14) 0.0349(14) 0.0034(11) 0.0038(10) 0.0045(10)
O4 0.0281(15) 0.073(2) 0.0292(15) 0.0256(15) 0.0082(12) 0.0044(15)
Cl2 0.0217(4) 0.0174(4) 0.0219(4) -0.0034(3) 0.0110(3) -0.0059(3)
O5 0.066(2) 0.0286(16) 0.0502(19) 0.0050(14) 0.0435(17) -0.0053(15)
O6 0.0318(14) 0.0313(16) 0.0380(16) -0.0163(13) 0.0151(12) -0.0032(12)
O7 0.0349(15) 0.0265(16) 0.0447(17) -0.0090(13) 0.0058(13) 0.0069(12)
O8 0.0247(14) 0.0417(18) 0.0327(15) 0.0039(13) 0.0013(11) -0.0119(12)
Cl3 0.0184(4) 0.0167(4) 0.0170(4) -0.0019(3) 0.0083(3) -0.0047(3)
O9 0.0252(14) 0.065(2) 0.0167(13) 0.0057(13) 0.0065(10) -0.0023(13)
O10 0.0323(14) 0.0212(14) 0.0328(15) 0.0005(11) 0.0062(11) 0.0046(11)
O11 0.0300(14) 0.0170(14) 0.0528(18) -0.0029(13) 0.0069(13) -0.0098(11)
O12 0.0293(14) 0.0354(16) 0.0266(13) -0.0073(12) 0.0180(11) -0.0118(12)
Cl4 0.0145(3) 0.0129(4) 0.0198(4) -0.0018(3) 0.0037(3) -0.0008(3)
O13 0.0323(15) 0.0225(15) 0.0522(18) -0.0183(13) 0.0130(13) -0.0040(11)
O14 0.0291(14) 0.0479(19) 0.0244(14) 0.0152(13) -0.0010(11) -0.0126(13)
O15 0.0212(12) 0.0267(15) 0.0399(16) -0.0031(12) 0.0083(11) 0.0084(11)
O16 0.0254(13) 0.0199(13) 0.0249(13) -0.0008(10) 0.0126(10) -0.0054(10)
Cl5 0.0183(4) 0.0168(4) 0.0264(4) 0.0020(3) 0.0006(3) 0.0004(3)
O17 0.0336(19) 0.100(4) 0.120(4) 0.072(3) 0.007(2) -0.021(2)
O18 0.065(2) 0.050(2) 0.0307(17) -0.0167(15) -0.0028(15) 0.0263(17)
O19 0.0374(15) 0.0194(14) 0.0253(13) 0.0018(11) 0.0031(11) 0.0087(11)
O20 0.0365(15) 0.0263(15) 0.0197(13) 0.0032(11) -0.0023(11) 0.0058(11)
Cl6 0.0201(4) 0.0149(4) 0.0207(4) 0.0016(3) 0.0028(3) -0.0036(3)
O21 0.070(2) 0.0369(18) 0.0247(15) 0.0151(13) -0.0117(14) -0.0271(16)
O22 0.0380(18) 0.040(2) 0.099(3) -0.0237(19) 0.0352(19) 0.0017(15)
O23 0.0270(13) 0.0177(13) 0.0234(13) -0.0048(10) 0.0070(10) -0.0026(10)
O24 0.0292(14) 0.0270(15) 0.0195(12) -0.0005(11) -0.0041(10) -0.0069(11)
Cl7 0.0346(5) 0.0188(4) 0.0176(4) -0.0044(3) -0.0032(3) 0.0101(3)
O25 0.0336(17) 0.098(3) 0.0317(17) -0.0251(18) -0.0100(13) 0.0326(18)
O26 0.0219(13) 0.0226(14) 0.0486(17) -0.0020(12) 0.0176(12) 0.0008(10)
O27 0.191(5) 0.0267(19) 0.0334(19) -0.0001(15) 0.051(3) -0.008(2)
O28 0.0360(15) 0.0330(16) 0.0163(12) -0.0051(11) 0.0007(11) -0.0111(12)
Cl8 0.0172(3) 0.0120(4) 0.0226(4) -0.0037(3) 0.0031(3) 0.0010(3)
O33 0.0155(11) 0.0275(14) 0.0224(12) -0.0025(10) 0.0011(9) -0.0028(10)
O34 0.0467(16) 0.0165(13) 0.0259(14) -0.0018(11) 0.0149(12) 0.0085(11)
O35 0.0467(17) 0.0484(19) 0.0186(13) -0.0107(13) -0.0020(12) 0.0235(15)
O36 0.0192(13) 0.0265(16) 0.083(2) 0.0088(16) 0.0080(14) -0.0085(11)
Cl9 0.0174(4) 0.0125(4) 0.0211(4) 0.0018(3) -0.0009(3) -0.0007(3)
O29 0.0264(13) 0.0137(12) 0.0263(13) 0.0019(10) 0.0063(10) -0.0035(10)
O30 0.0263(14) 0.0187(14) 0.069(2) -0.0046(14) 0.0054(14) 0.0090(11)
O31 0.0556(19) 0.048(2) 0.0229(15) 0.0058(13) 0.0039(13) -0.0258(16)
O32 0.0159(12) 0.0242(14) 0.0340(14) 0.0042(11) -0.0028(10) 0.0002(10)
N3 0.045(2) 0.035(2) 0.048(2) -0.0010(18) 0.0006(18) 0.0092(18)
N1 0.046(2) 0.059(3) 0.044(2) -0.017(2) 0.0137(19) -0.018(2)
C59 0.042(2) 0.022(2) 0.033(2) -0.0039(16) 0.0169(18) -0.0027(16)
C56 0.044(2) 0.020(2) 0.033(2) -0.0014(16) 0.0181(18) -0.0023(17)
C55 0.046(3) 0.027(2) 0.0248(19) -0.0095(16) 0.0145(17) -0.0158(18)
C58 0.044(2) 0.0174(19) 0.0221(18) -0.0011(14) 0.0055(16) 0.0074(16)
C60 0.071(4) 0.022(2) 0.147(6) 0.012(3) 0.078(4) 0.009(2)

loop_
_atom_type_symbol
_atom_type_description
_atom_type_scat_dispersion_real
_atom_type_scat_dispersion_imag
_atom_type_scat_source
C C 0.0033 0.0016 'International Tables Vol C Tables 4.2.6.8 and 6.1.1.4'
H H 0.0000 0.0000 'International Tables Vol C Tables 4.2.6.8 and 6.1.1.4'
Cl Cl 0.1484 0.1585 'International Tables Vol C Tables 4.2.6.8 and 6.1.1.4'
Dy Dy -0.1892 4.4098 'International Tables Vol C Tables 4.2.6.8 and 6.1.1.4'
N N 0.0061 0.0033 'International Tables Vol C Tables 4.2.6.8 and 6.1.1.4'
O O 0.0106 0.0060 'International Tables Vol C Tables 4.2.6.8 and 6.1.1.4'

loop_
_geom_angle_atom_site_label_1
_geom_angle_atom_site_label_2
_geom_angle_atom_site_label_3
_geom_angle
O42 Dy1 O43 67.60(9)
O42 Dy1 O41 68.28(9)
O43 Dy1 O41 126.30(9)
O42 Dy1 O45 129.69(9)
O43 Dy1 O45 124.53(9)
O41 Dy1 O45 68.10(8)
O42 Dy1 O44 120.09(9)
O43 Dy1 O44 63.92(9)
O41 Dy1 O44 117.96(9)
O45 Dy1 O44 63.50(9)
O42 Dy1 O39 84.97(9)
O43 Dy1 O39 66.39(9)
O41 Dy1 O39 136.44(8)
O45 Dy1 O39 145.19(9)
O44 Dy1 O39 105.02(8)
O42 Dy1 O37 121.46(9)
O43 Dy1 O37 157.37(8)
O41 Dy1 O37 74.68(8)
O45 Dy1 O37 67.93(9)
O44 Dy1 O37 116.90(9)
O39 Dy1 O37 92.75(9)
O42 Dy1 O38 149.55(9)
O43 Dy1 O38 97.69(8)
O41 Dy1 O38 135.17(8)
O45 Dy1 O38 80.74(8)
O44 Dy1 O38 70.70(8)
O39 Dy1 O38 64.58(8)
O37 Dy1 O38 63.85(7)
O42 Dy1 O40 65.59(9)
O43 Dy1 O40 111.69(9)
O41 Dy1 O40 74.85(8)
O45 Dy1 O40 123.44(9)
O44 Dy1 O40 166.92(8)
O39 Dy1 O40 62.71(8)
O37 Dy1 O40 61.92(9)
O38 Dy1 O40 98.57(9)
O42 Dy1 N2 68.94(9)
O43 Dy1 N2 69.29(9)
O41 Dy1 N2 67.40(9)
O45 Dy1 N2 72.08(9)
O44 Dy1 N2 62.57(9)
O39 Dy1 N2 134.48(9)
O37 Dy1 N2 132.56(9)
O38 Dy1 N2 132.59(8)
O40 Dy1 N2 128.80(8)
C6 O37 C7 113.2(3)
C6 O37 Dy1 116.4(2)
C7 O37 Dy1 121.59(19)
C8 O38 C1 112.7(3)
C8 O38 Dy1 114.39(19)
C1 O38 Dy1 119.5(2)
C2 O39 C3 113.5(3)
C2 O39 Dy1 112.7(2)
C3 O39 Dy1 123.8(2)
C4 O40 C5 112.4(3)
C4 O40 Dy1 113.6(2)
C5 O40 Dy1 121.0(2)
C11 O41 C10 107.9(3)
C11 O41 Dy1 118.6(2)
C10 O41 Dy1 118.3(2)
C9 O42 C18 114.8(3)
C9 O42 Dy1 118.5(2)
C18 O42 Dy1 121.3(2)
C16 O43 C17 114.6(3)
C16 O43 Dy1 124.1(2)
C17 O43 Dy1 116.5(2)
C15 O44 C14 115.3(3)
C15 O44 Dy1 120.2(2)
C14 O44 Dy1 120.7(2)
C13 O45 C12 113.7(3)
C13 O45 Dy1 121.7(2)
C12 O45 Dy1 115.2(2)
O44 C14 C13 104.4(3)
O44 C14 H14A 110.9
C13 C14 H14A 110.9
O44 C14 H14B 110.9
C13 C14 H14B 110.9
H14A C14 H14B 108.9
C57 N2 Dy1 171.6(3)
O38 C1 C2 108.0(3)
O38 C1 H1A 110.1
C2 C1 H1A 110.1
O38 C1 H1B 110.1
C2 C1 H1B 110.1
H1A C1 H1B 108.4
O39 C2 C1 109.1(3)
O39 C2 H2A 109.9
C1 C2 H2A 109.9
O39 C2 H2B 109.9
C1 C2 H2B 109.9
H2A C2 H2B 108.3
O39 C3 C4 105.7(3)
O39 C3 H3A 110.6
C4 C3 H3A 110.6
O39 C3 H3B 110.6
C4 C3 H3B 110.6
H3A C3 H3B 108.7
O40 C4 C3 108.9(3)
O40 C4 H4A 109.9
C3 C4 H4A 109.9
O40 C4 H4B 109.9
C3 C4 H4B 109.9
H4A C4 H4B 108.3
O40 C5 C6 107.0(3)
O40 C5 H5A 110.3
C6 C5 H5A 110.3
O40 C5 H5B 110.3
C6 C5 H5B 110.3
H5A C5 H5B 108.6
O37 C6 C5 108.2(3)
O37 C6 H6A 110.1
C5 C6 H6A 110.1
O37 C6 H6B 110.1
C5 C6 H6B 110.1
H6A C6 H6B 108.4
O37 C7 C8 106.4(3)
O37 C7 H7A 110.4
C8 C7 H7A 110.4
O37 C7 H7B 110.4
C8 C7 H7B 110.4
H7A C7 H7B 108.6
O38 C8 C7 108.6(3)
O38 C8 H8A 110.0
C7 C8 H8A 110.0
O38 C8 H8B 110.0
C7 C8 H8B 110.0
H8A C8 H8B 108.4
O42 C9 C10 109.9(3)
O42 C9 H9A 109.7
C10 C9 H9A 109.7
O42 C9 H9B 109.7
C10 C9 H9B 109.7
H9A C9 H9B 108.2
O41 C10 C9 108.7(3)
O41 C10 H10A 110.0
C9 C10 H10A 110.0
O41 C10 H10B 110.0
C9 C10 H10B 110.0
H10A C10 H10B 108.3
O41 C11 C12 108.2(3)
O41 C11 H11A 110.1
C12 C11 H11A 110.1
O41 C11 H11B 110.1
C12 C11 H11B 110.1
H11A C11 H11B 108.4
O45 C12 C11 110.7(3)
O45 C12 H12A 109.5
C11 C12 H12A 109.5
O45 C12 H12B 109.5
C11 C12 H12B 109.5
H12A C12 H12B 108.1
O45 C13 C14 105.9(3)
O45 C13 H13A 110.5
C14 C13 H13A 110.5
O45 C13 H13B 110.5
C14 C13 H13B 110.5
H13A C13 H13B 108.7
O44 C15 C16 106.6(3)
O44 C15 H15A 110.4
C16 C15 H15A 110.4
O44 C15 H15B 110.4
C16 C15 H15B 110.4
H15A C15 H15B 108.6
O43 C16 C15 106.9(3)
O43 C16 H16A 110.3
C15 C16 H16A 110.3
O43 C16 H16B 110.3
C15 C16 H16B 110.3
H16A C16 H16B 108.6
O43 C17 C18 109.0(3)
O43 C17 H17A 109.9
C18 C17 H17A 109.9
O43 C17 H17B 109.9
C18 C17 H17B 109.9
H17A C17 H17B 108.3
O42 C18 C17 105.1(3)
O42 C18 H18A 110.7
C17 C18 H18A 110.7
O42 C18 H18B 110.7
C17 C18 H18B 110.7
H18A C18 H18B 108.8
N2 C57 C60 177.7(5)
O53 Dy2 O46 145.76(8)
O53 Dy2 O51 125.74(8)
O46 Dy2 O51 81.86(7)
O53 Dy2 O48 71.13(7)
O46 Dy2 O48 119.93(7)
O51 Dy2 O48 113.49(7)
O53 Dy2 O52 65.40(7)
O46 Dy2 O52 147.32(7)
O51 Dy2 O52 65.97(7)
O48 Dy2 O52 71.40(7)
O53 Dy2 O50 98.94(8)
O46 Dy2 O50 72.95(7)
O51 Dy2 O50 65.05(7)
O48 Dy2 O50 167.07(7)
O52 Dy2 O50 97.16(7)
O53 Dy2 O54 65.14(7)
O46 Dy2 O54 81.75(7)
O51 Dy2 O54 129.91(7)
O48 Dy2 O54 115.75(7)
O52 Dy2 O54 123.01(7)
O50 Dy2 O54 64.92(7)
O53 Dy2 O49 92.75(8)
O46 Dy2 O49 67.41(7)
O51 Dy2 O49 140.27(7)
O48 Dy2 O49 66.13(7)
O52 Dy2 O49 136.72(7)
O50 Dy2 O49 123.90(7)
O54 Dy2 O49 71.40(7)
O53 Dy2 O47 136.31(7)
O46 Dy2 O47 67.10(7)
O51 Dy2 O47 70.55(7)
O48 Dy2 O47 65.46(7)
O52 Dy2 O47 95.51(7)
O50 Dy2 O47 123.09(7)
O54 Dy2 O47 140.53(7)
O49 Dy2 O47 74.48(7)
C19 O46 C25 117.0(2)
C19 O46 Dy2 114.13(17)
C25 O46 Dy2 113.99(17)
C23 O47 C24 111.8(2)
C23 O47 Dy2 121.89(17)
C24 O47 Dy2 119.60(17)
C22 O48 C21 117.0(2)
C22 O48 Dy2 115.13(17)
C21 O48 Dy2 114.18(17)
C26 O49 C20 111.4(2)
C26 O49 Dy2 121.31(17)
C20 O49 Dy2 119.10(17)
C34 O50 C35 109.4(2)
C34 O50 Dy2 118.82(18)
C35 O50 Dy2 118.44(18)
C33 O51 C32 110.6(2)
C33 O51 Dy2 121.31(18)
C32 O51 Dy2 111.92(18)
C31 O52 C30 111.2(2)
C31 O52 Dy2 121.47(18)
C30 O52 Dy2 120.63(18)
C28 O53 C29 114.1(2)
C28 O53 Dy2 124.84(18)
C29 O53 Dy2 120.65(18)
C36 O54 C27 111.4(2)
C36 O54 Dy2 119.78(18)
C27 O54 Dy2 112.27(18)
O46 C19 C20 111.6(2)
O46 C19 H19A 109.3
C20 C19 H19A 109.3
O46 C19 H19B 109.3
C20 C19 H19B 109.3
H19A C19 H19B 108.0
O49 C20 C19 107.7(2)
O49 C20 H20A 110.2
C19 C20 H20A 110.2
O49 C20 H20B 110.2
C19 C20 H20B 110.2
H20A C20 H20B 108.5
O48 C21 C26 111.0(3)
O48 C21 H21A 109.4
C26 C21 H21A 109.4
O48 C21 H21B 109.4
C26 C21 H21B 109.4
H21A C21 H21B 108.0
O48 C22 C23 110.5(2)
O48 C22 H22A 109.5
C23 C22 H22A 109.5
O48 C22 H22B 109.5
C23 C22 H22B 109.5
H22A C22 H22B 108.1
O47 C23 C22 107.0(2)
O47 C23 H23A 110.3
C22 C23 H23A 110.3
O47 C23 H23B 110.3
C22 C23 H23B 110.3
H23A C23 H23B 108.6
O47 C24 C25 107.3(2)
O47 C24 H24A 110.3
C25 C24 H24A 110.3
O47 C24 H24B 110.3
C25 C24 H24B 110.3
H24A C24 H24B 108.5
O46 C25 C24 111.5(3)
O46 C25 H25A 109.3
C24 C25 H25A 109.3
O46 C25 H25B 109.3
C24 C25 H25B 109.3
H25A C25 H25B 108.0
O49 C26 C21 106.8(2)
O49 C26 H26A 110.4
C21 C26 H26A 110.4
O49 C26 H26B 110.4
C21 C26 H26B 110.4
H26A C26 H26B 108.6
O54 C27 C28 108.4(3)
O54 C27 H27A 110.0
C28 C27 H27A 110.0
O54 C27 H27B 110.0
C28 C27 H27B 110.0
H27A C27 H27B 108.4
O53 C28 C27 104.3(2)
O53 C28 H28A 110.9
C27 C28 H28A 110.9
O53 C28 H28B 110.9
C27 C28 H28B 110.9
H28A C28 H28B 108.9
O53 C29 C30 107.6(2)
O53 C29 H29A 110.2
C30 C29 H29A 110.2
O53 C29 H29B 110.2
C30 C29 H29B 110.2
H29A C29 H29B 108.5
O52 C30 C29 107.3(2)
O52 C30 H30A 110.3
C29 C30 H30A 110.3
O52 C30 H30B 110.3
C29 C30 H30B 110.3
H30A C30 H30B 108.5
O52 C31 C32 105.9(2)
O52 C31 H31A 110.6
C32 C31 H31A 110.6
O52 C31 H31B 110.6
C32 C31 H31B 110.6
H31A C31 H31B 108.7
O51 C32 C31 108.4(2)
O51 C32 H32A 110.0
C31 C32 H32A 110.0
O51 C32 H32B 110.0
C31 C32 H32B 110.0
H32A C32 H32B 108.4
O51 C33 C34 106.8(3)
O51 C33 H33A 110.4
C34 C33 H33A 110.4
O51 C33 H33B 110.4
C34 C33 H33B 110.4
H33A C33 H33B 108.6
O50 C34 C33 107.1(3)
O50 C34 H34A 110.3
C33 C34 H34A 110.3
O50 C34 H34B 110.3
C33 C34 H34B 110.3
H34A C34 H34B 108.5
O50 C35 C36 106.6(2)
O50 C35 H35A 110.4
C36 C35 H35A 110.4
O50 C35 H35B 110.4
C36 C35 H35B 110.4
H35A C35 H35B 108.6
O54 C36 C35 106.4(2)
O54 C36 H36A 110.4
C35 C36 H36A 110.4
O54 C36 H36B 110.4
C35 C36 H36B 110.4
H36A C36 H36B 108.6
O60 Dy3 O61 66.54(7)
O60 Dy3 O63 127.85(7)
O61 Dy3 O63 126.96(7)
O60 Dy3 O62 113.15(8)
O61 Dy3 O62 64.30(8)
O63 Dy3 O62 63.75(7)
O60 Dy3 O59 65.79(7)
O61 Dy3 O59 122.01(7)
O63 Dy3 O59 66.85(7)
O62 Dy3 O59 108.18(8)
O60 Dy3 O58 81.34(7)
O61 Dy3 O58 69.27(8)
O63 Dy3 O58 149.27(7)
O62 Dy3 O58 117.86(8)
O59 Dy3 O58 131.14(7)
O60 Dy3 O55 68.91(7)
O61 Dy3 O55 119.85(7)
O63 Dy3 O55 111.95(7)
O62 Dy3 O55 175.69(7)
O59 Dy3 O55 68.91(7)
O58 Dy3 O55 65.89(7)
O60 Dy3 O57 142.02(7)
O61 Dy3 O57 84.17(7)
O63 Dy3 O57 88.78(7)
O62 Dy3 O57 70.88(8)
O59 Dy3 O57 151.42(7)
O58 Dy3 O57 65.41(8)
O55 Dy3 O57 110.02(7)
O60 Dy3 O56 131.58(7)
O61 Dy3 O56 144.08(8)
O63 Dy3 O56 70.91(7)
O62 Dy3 O56 114.82(8)
O59 Dy3 O56 93.11(7)
O58 Dy3 O56 82.32(7)
O55 Dy3 O56 62.79(7)
O57 Dy3 O56 63.72(7)
C44 O55 C37 116.2(2)
C44 O55 Dy3 115.43(17)
C37 O55 Dy3 116.43(17)
C43 O56 C42 111.7(2)
C43 O56 Dy3 122.90(17)
C42 O56 Dy3 120.48(18)
C41 O57 C40 111.9(2)
C41 O57 Dy3 110.67(17)
C40 O57 Dy3 119.91(18)
C38 O58 C39 113.9(2)
C38 O58 Dy3 119.72(18)
C39 O58 Dy3 115.06(19)
C45 O59 C54 111.3(2)
C45 O59 Dy3 119.50(17)
C54 O59 Dy3 120.78(17)
C52 O60 C53 114.7(2)
C52 O60 Dy3 120.74(17)
C53 O60 Dy3 119.39(17)
C50 O61 C51 113.8(2)
C50 O61 Dy3 123.64(19)
C51 O61 Dy3 115.83(18)
C48 O62 C49 113.4(2)
C48 O62 Dy3 123.26(18)
C49 O62 Dy3 117.65(19)
C47 O63 C46 111.2(2)
C47 O63 Dy3 122.04(18)
C46 O63 Dy3 112.89(17)
O55 C37 C38 110.2(2)
O55 C37 H37A 109.6
C38 C37 H37A 109.6
O55 C37 H37B 109.6
C38 C37 H37B 109.6
H37A C37 H37B 108.1
O58 C38 C37 105.7(2)
O58 C38 H38A 110.6
C37 C38 H38A 110.6
O58 C38 H38B 110.6
C37 C38 H38B 110.6
H38A C38 H38B 108.7
O58 C39 C40 109.0(3)
O58 C39 H39A 109.9
C40 C39 H39A 109.9
O58 C39 H39B 109.9
C40 C39 H39B 109.9
H39A C39 H39B 108.3
O57 C40 C39 107.8(3)
O57 C40 H40A 110.1
C39 C40 H40A 110.1
O57 C40 H40B 110.1
C39 C40 H40B 110.1
H40A C40 H40B 108.5
O57 C41 C42 109.3(3)
O57 C41 H41A 109.8
C42 C41 H41A 109.8
O57 C41 H41B 109.8
C42 C41 H41B 109.8
H41A C41 H41B 108.3
O56 C42 C41 107.0(2)
O56 C42 H42A 110.3
C41 C42 H42A 110.3
O56 C42 H42B 110.3
C41 C42 H42B 110.3
H42A C42 H42B 108.6
O56 C43 C44 105.8(2)
O56 C43 H43A 110.6
C44 C43 H43A 110.6
O56 C43 H43B 110.6
C44 C43 H43B 110.6
H43A C43 H43B 108.7
O55 C44 C43 110.0(2)
O55 C44 H44A 109.7
C43 C44 H44A 109.7
O55 C44 H44B 109.7
C43 C44 H44B 109.7
H44A C44 H44B 108.2
O59 C45 C46 106.0(2)
O59 C45 H45A 110.5
C46 C45 H45A 110.5
O59 C45 H45B 110.5
C46 C45 H45B 110.5
H45A C45 H45B 108.7
O63 C46 C45 108.8(2)
O63 C46 H46A 109.9
C45 C46 H46A 109.9
O63 C46 H46B 109.9
C45 C46 H46B 109.9
H46A C46 H46B 108.3
O63 C47 C48 106.6(3)
O63 C47 H47A 110.4
C48 C47 H47A 110.4
O63 C47 H47B 110.4
C48 C47 H47B 110.4
H47A C47 H47B 108.6
O62 C48 C47 106.0(2)
O62 C48 H48A 110.5
C47 C48 H48A 110.5
O62 C48 H48B 110.5
C47 C48 H48B 110.5
H48A C48 H48B 108.7
O62 C49 C50 106.4(3)
O62 C49 H49A 110.5
C50 C49 H49A 110.5
O62 C49 H49B 110.5
C50 C49 H49B 110.5
H49A C49 H49B 108.6
O61 C50 C49 105.6(2)
O61 C50 H50A 110.6
C49 C50 H50A 110.6
O61 C50 H50B 110.6
C49 C50 H50B 110.6
H50A C50 H50B 108.7
O61 C51 C52 108.9(3)
O61 C51 H51A 109.9
C52 C51 H51A 109.9
O61 C51 H51B 109.9
C52 C51 H51B 109.9
H51A C51 H51B 108.3
O60 C52 C51 105.1(2)
O60 C52 H52A 110.7
C51 C52 H52A 110.7
O60 C52 H52B 110.7
C51 C52 H52B 110.7
H52A C52 H52B 108.8
O60 C53 C54 109.4(2)
O60 C53 H53A 109.8
C54 C53 H53A 109.8
O60 C53 H53B 109.8
C54 C53 H53B 109.8
H53A C53 H53B 108.2
O59 C54 C53 107.1(2)
O59 C54 H54A 110.3
C53 C54 H54A 110.3
O59 C54 H54B 110.3
C53 C54 H54B 110.3
H54A C54 H54B 108.6
O1 Cl1 O3 110.48(17)
O1 Cl1 O2 109.75(17)
O3 Cl1 O2 110.07(15)
O1 Cl1 O4 109.5(2)
O3 Cl1 O4 108.44(17)
O2 Cl1 O4 108.60(17)
O8 Cl2 O5 112.54(19)
O8 Cl2 O6 110.98(17)
O5 Cl2 O6 110.29(18)
O8 Cl2 O7 107.94(18)
O5 Cl2 O7 107.36(18)
O6 Cl2 O7 107.52(17)
O11 Cl3 O12 110.67(17)
O11 Cl3 O9 111.11(18)
O12 Cl3 O9 109.01(16)
O11 Cl3 O10 108.52(16)
O12 Cl3 O10 108.89(17)
O9 Cl3 O10 108.60(17)
O15 Cl4 O14 109.05(17)
O15 Cl4 O13 110.12(16)
O14 Cl4 O13 109.02(19)
O15 Cl4 O16 109.68(16)
O14 Cl4 O16 108.93(15)
O13 Cl4 O16 110.01(16)
O17 Cl5 O19 111.1(2)
O17 Cl5 O20 111.8(2)
O19 Cl5 O20 110.70(16)
O17 Cl5 O18 108.8(3)
O19 Cl5 O18 106.51(19)
O20 Cl5 O18 107.79(17)
O21 Cl6 O24 108.93(17)
O21 Cl6 O22 110.5(2)
O24 Cl6 O22 109.8(2)
O21 Cl6 O23 108.86(18)
O24 Cl6 O23 109.89(16)
O22 Cl6 O23 108.83(17)
O27 Cl7 O26 108.6(2)
O27 Cl7 O28 110.91(19)
O26 Cl7 O28 110.18(17)
O27 Cl7 O25 112.4(3)
O26 Cl7 O25 106.70(18)
O28 Cl7 O25 107.96(18)
O33 Cl8 O36 108.83(16)
O33 Cl8 O34 110.07(16)
O36 Cl8 O34 109.05(18)
O33 Cl8 O35 109.38(16)
O36 Cl8 O35 110.1(2)
O34 Cl8 O35 109.42(17)
O31 Cl9 O32 109.39(17)
O31 Cl9 O30 110.1(2)
O32 Cl9 O30 108.44(17)
O31 Cl9 O29 109.80(16)
O32 Cl9 O29 110.06(15)
O30 Cl9 O29 109.03(16)
C58 C59 H59A 109.5
C58 C59 H59B 109.5
H59A C59 H59B 109.5
C58 C59 H59C 109.5
H59A C59 H59C 109.5
H59B C59 H59C 109.5
C55 C56 H56A 109.5
C55 C56 H56B 109.5
H56A C56 H56B 109.5
C55 C56 H56C 109.5
H56A C56 H56C 109.5
H56B C56 H56C 109.5
N1 C55 C56 179.2(4)
N3 C58 C59 179.2(5)
C57 C60 H60A 109.5
C57 C60 H60B 109.5
H60A C60 H60B 109.5
C57 C60 H60C 109.5
H60A C60 H60C 109.5
H60B C60 H60C 109.5

loop_
_geom_bond_atom_site_label_1
_geom_bond_atom_site_label_2
_geom_bond_distance
Dy1 O42 2.366(2)
Dy1 O43 2.397(2)
Dy1 O41 2.417(2)
Dy1 O45 2.427(3)
Dy1 O44 2.445(2)
Dy1 O39 2.492(2)
Dy1 O37 2.512(2)
Dy1 O38 2.533(2)
Dy1 O40 2.603(2)
Dy1 N2 2.736(3)
O37 C6 1.440(4)
O37 C7 1.452(4)
O38 C8 1.444(4)
O38 C1 1.453(4)
O39 C2 1.445(4)
O39 C3 1.459(4)
O40 C4 1.437(5)
O40 C5 1.451(5)
O41 C11 1.435(4)
O41 C10 1.444(4)
O42 C9 1.439(4)
O42 C18 1.444(4)
O43 C16 1.434(4)
O43 C17 1.437(4)
O44 C15 1.420(4)
O44 C14 1.423(4)
O45 C13 1.429(4)
O45 C12 1.431(4)
C14 C13 1.530(5)
C14 H14A 0.9900
C14 H14B 0.9900
N2 C57 1.132(5)
C1 C2 1.494(6)
C1 H1A 0.9900
C1 H1B 0.9900
C2 H2A 0.9900
C2 H2B 0.9900
C3 C4 1.493(6)
C3 H3A 0.9900
C3 H3B 0.9900
C4 H4A 0.9900
C4 H4B 0.9900
C5 C6 1.494(6)
C5 H5A 0.9900
C5 H5B 0.9900
C6 H6A 0.9900
C6 H6B 0.9900
C7 C8 1.504(5)
C7 H7A 0.9900
C7 H7B 0.9900
C8 H8A 0.9900
C8 H8B 0.9900
C9 C10 1.529(5)
C9 H9A 0.9900
C9 H9B 0.9900
C10 H10A 0.9900
C10 H10B 0.9900
C11 C12 1.522(5)
C11 H11A 0.9900
C11 H11B 0.9900
C12 H12A 0.9900
C12 H12B 0.9900
C13 H13A 0.9900
C13 H13B 0.9900
C15 C16 1.526(5)
C15 H15A 0.9900
C15 H15B 0.9900
C16 H16A 0.9900
C16 H16B 0.9900
C17 C18 1.553(6)
C17 H17A 0.9900
C17 H17B 0.9900
C18 H18A 0.9900
C18 H18B 0.9900
C57 C60 1.461(6)
Dy2 O53 2.381(2)
Dy2 O46 2.387(2)
Dy2 O51 2.421(2)
Dy2 O48 2.424(2)
Dy2 O52 2.428(2)
Dy2 O50 2.433(2)
Dy2 O54 2.451(2)
Dy2 O49 2.461(2)
Dy2 O47 2.471(2)
O46 C19 1.448(4)
O46 C25 1.458(4)
O47 C23 1.441(4)
O47 C24 1.459(4)
O48 C22 1.449(4)
O48 C21 1.452(4)
O49 C26 1.452(4)
O49 C20 1.462(4)
O50 C34 1.442(4)
O50 C35 1.442(4)
O51 C33 1.452(4)
O51 C32 1.453(4)
O52 C31 1.442(4)
O52 C30 1.451(4)
O53 C28 1.447(4)
O53 C29 1.450(4)
O54 C36 1.447(4)
O54 C27 1.452(4)
C19 C20 1.501(4)
C19 H19A 0.9900
C19 H19B 0.9900
C20 H20A 0.9900
C20 H20B 0.9900
C21 C26 1.507(4)
C21 H21A 0.9900
C21 H21B 0.9900
C22 C23 1.514(4)
C22 H22A 0.9900
C22 H22B 0.9900
C23 H23A 0.9900
C23 H23B 0.9900
C24 C25 1.505(5)
C24 H24A 0.9900
C24 H24B 0.9900
C25 H25A 0.9900
C25 H25B 0.9900
C26 H26A 0.9900
C26 H26B 0.9900
C27 C28 1.523(5)
C27 H27A 0.9900
C27 H27B 0.9900
C28 H28A 0.9900
C28 H28B 0.9900
C29 C30 1.499(5)
C29 H29A 0.9900
C29 H29B 0.9900
C30 H30A 0.9900
C30 H30B 0.9900
C31 C32 1.516(4)
C31 H31A 0.9900
C31 H31B 0.9900
C32 H32A 0.9900
C32 H32B 0.9900
C33 C34 1.508(5)
C33 H33A 0.9900
C33 H33B 0.9900
C34 H34A 0.9900
C34 H34B 0.9900
C35 C36 1.505(5)
C35 H35A 0.9900
C35 H35B 0.9900
C36 H36A 0.9900
C36 H36B 0.9900
Dy3 O60 2.398(2)
Dy3 O61 2.399(2)
Dy3 O63 2.412(2)
Dy3 O62 2.413(2)
Dy3 O59 2.444(2)
Dy3 O58 2.448(2)
Dy3 O55 2.461(2)
Dy3 O57 2.478(2)
Dy3 O56 2.539(2)
O55 C44 1.439(4)
O55 C37 1.446(4)
O56 C43 1.443(4)
O56 C42 1.447(4)
O57 C41 1.456(4)
O57 C40 1.475(4)
O58 C38 1.441(4)
O58 C39 1.447(4)
O59 C45 1.443(4)
O59 C54 1.453(3)
O60 C52 1.445(3)
O60 C53 1.450(4)
O61 C50 1.444(4)
O61 C51 1.459(4)
O62 C48 1.441(4)
O62 C49 1.445(4)
O63 C47 1.445(4)
O63 C46 1.451(4)
C37 C38 1.502(4)
C37 H37A 0.9900
C37 H37B 0.9900
C38 H38A 0.9900
C38 H38B 0.9900
C39 C40 1.490(5)
C39 H39A 0.9900
C39 H39B 0.9900
C40 H40A 0.9900
C40 H40B 0.9900
C41 C42 1.500(5)
C41 H41A 0.9900
C41 H41B 0.9900
C42 H42A 0.9900
C42 H42B 0.9900
C43 C44 1.508(4)
C43 H43A 0.9900
C43 H43B 0.9900
C44 H44A 0.9900
C44 H44B 0.9900
C45 C46 1.509(4)
C45 H45A 0.9900
C45 H45B 0.9900
C46 H46A 0.9900
C46 H46B 0.9900
C47 C48 1.511(5)
C47 H47A 0.9900
C47 H47B 0.9900
C48 H48A 0.9900
C48 H48B 0.9900
C49 C50 1.507(5)
C49 H49A 0.9900
C49 H49B 0.9900
C50 H50A 0.9900
C50 H50B 0.9900
C51 C52 1.495(5)
C51 H51A 0.9900
C51 H51B 0.9900
C52 H52A 0.9900
C52 H52B 0.9900
C53 C54 1.504(4)
C53 H53A 0.9900
C53 H53B 0.9900
C54 H54A 0.9900
C54 H54B 0.9900
Cl1 O1 1.425(3)
Cl1 O3 1.436(2)
Cl1 O2 1.440(2)
Cl1 O4 1.448(3)
Cl2 O8 1.419(3)
Cl2 O5 1.420(3)
Cl2 O6 1.434(3)
Cl2 O7 1.468(3)
Cl3 O11 1.428(3)
Cl3 O12 1.435(2)
Cl3 O9 1.439(3)
Cl3 O10 1.450(3)
Cl4 O15 1.433(2)
Cl4 O14 1.437(3)
Cl4 O13 1.438(3)
Cl4 O16 1.444(2)
Cl5 O17 1.405(3)
Cl5 O19 1.429(3)
Cl5 O20 1.433(3)
Cl5 O18 1.461(3)
Cl6 O21 1.430(3)
Cl6 O24 1.434(2)
Cl6 O22 1.435(3)
Cl6 O23 1.438(3)
Cl7 O27 1.404(4)
Cl7 O26 1.429(3)
Cl7 O28 1.436(3)
Cl7 O25 1.465(3)
Cl8 O33 1.437(2)
Cl8 O36 1.437(3)
Cl8 O34 1.439(3)
Cl8 O35 1.441(3)
Cl9 O31 1.434(3)
Cl9 O32 1.438(2)
Cl9 O30 1.440(3)
Cl9 O29 1.446(2)
N3 C58 1.138(5)
N1 C55 1.145(6)
C59 C58 1.451(6)
C59 H59A 0.9800
C59 H59B 0.9800
C59 H59C 0.9800
C56 C55 1.446(6)
C56 H56A 0.9800
C56 H56B 0.9800
C56 H56C 0.9800
C60 H60A 0.9800
C60 H60B 0.9800
C60 H60C 0.9800

loop_
_geom_torsion_atom_site_label_1
_geom_torsion_atom_site_label_2
_geom_torsion_atom_site_label_3
_geom_torsion_atom_site_label_4
_geom_torsion
O42 Dy1 O37 C6 2.9(3)
O43 Dy1 O37 C6 110.7(3)
O41 Dy1 O37 C6 -49.0(2)
O45 Dy1 O37 C6 -121.2(3)
O44 Dy1 O37 C6 -163.0(2)
O39 Dy1 O37 C6 88.6(2)
O38 Dy1 O37 C6 148.5(3)
O40 Dy1 O37 C6 31.7(2)
N2 Dy1 O37 C6 -86.6(3)
O42 Dy1 O37 C7 -142.3(3)
O43 Dy1 O37 C7 -34.4(4)
O41 Dy1 O37 C7 165.9(3)
O45 Dy1 O37 C7 93.7(3)
O44 Dy1 O37 C7 51.9(3)
O39 Dy1 O37 C7 -56.5(3)
O38 Dy1 O37 C7 3.4(3)
O40 Dy1 O37 C7 -113.4(3)
N2 Dy1 O37 C7 128.3(3)
O42 Dy1 O38 C8 135.0(3)
O43 Dy1 O38 C8 -167.0(2)
O41 Dy1 O38 C8 2.5(3)
O45 Dy1 O38 C8 -43.1(2)
O44 Dy1 O38 C8 -108.1(3)
O39 Dy1 O38 C8 133.8(3)
O37 Dy1 O38 C8 26.8(2)
O40 Dy1 O38 C8 79.6(3)
N2 Dy1 O38 C8 -98.1(3)
O42 Dy1 O38 C1 -3.1(3)
O43 Dy1 O38 C1 55.0(2)
O41 Dy1 O38 C1 -135.5(2)
O45 Dy1 O38 C1 178.9(2)
O44 Dy1 O38 C1 113.8(2)
O39 Dy1 O38 C1 -4.2(2)
O37 Dy1 O38 C1 -111.2(2)
O40 Dy1 O38 C1 -58.4(2)
N2 Dy1 O38 C1 123.9(2)
O42 Dy1 O39 C2 -147.5(2)
O43 Dy1 O39 C2 -79.7(2)
O41 Dy1 O39 C2 161.7(2)
O45 Dy1 O39 C2 37.3(3)
O44 Dy1 O39 C2 -27.6(2)
O37 Dy1 O39 C2 91.2(2)
O38 Dy1 O39 C2 31.9(2)
O40 Dy1 O39 C2 147.5(2)
N2 Dy1 O39 C2 -93.7(2)
O42 Dy1 O39 C3 69.4(3)
O43 Dy1 O39 C3 137.1(3)
O41 Dy1 O39 C3 18.5(3)
O45 Dy1 O39 C3 -105.8(3)
O44 Dy1 O39 C3 -170.8(3)
O37 Dy1 O39 C3 -52.0(3)
O38 Dy1 O39 C3 -111.2(3)
O40 Dy1 O39 C3 4.3(3)
N2 Dy1 O39 C3 123.1(3)
O42 Dy1 O40 C4 -71.3(3)
O43 Dy1 O40 C4 -20.4(3)
O41 Dy1 O40 C4 -143.9(3)
O45 Dy1 O40 C4 166.0(3)
O44 Dy1 O40 C4 47.4(5)
O39 Dy1 O40 C4 26.0(3)
O37 Dy1 O40 C4 135.6(3)
O38 Dy1 O40 C4 81.5(3)
N2 Dy1 O40 C4 -100.7(3)
O42 Dy1 O40 C5 150.3(3)
O43 Dy1 O40 C5 -158.8(2)
O41 Dy1 O40 C5 77.7(2)
O45 Dy1 O40 C5 27.6(3)
O44 Dy1 O40 C5 -91.0(4)
O39 Dy1 O40 C5 -112.4(3)
O37 Dy1 O40 C5 -2.8(2)
O38 Dy1 O40 C5 -56.9(2)
N2 Dy1 O40 C5 120.9(2)
O42 Dy1 O41 C11 144.4(3)
O43 Dy1 O41 C11 107.6(3)
O45 Dy1 O41 C11 -9.9(2)
O44 Dy1 O41 C11 30.8(3)
O39 Dy1 O41 C11 -159.4(2)
O37 Dy1 O41 C11 -81.9(3)
O38 Dy1 O41 C11 -59.4(3)
O40 Dy1 O41 C11 -146.3(3)
N2 Dy1 O41 C11 69.0(3)
O42 Dy1 O41 C10 10.7(2)
O43 Dy1 O41 C10 -26.0(3)
O45 Dy1 O41 C10 -143.6(2)
O44 Dy1 O41 C10 -102.9(2)
O39 Dy1 O41 C10 66.9(3)
O37 Dy1 O41 C10 144.4(2)
O38 Dy1 O41 C10 166.9(2)
O40 Dy1 O41 C10 80.0(2)
N2 Dy1 O41 C10 -64.7(2)
O43 Dy1 O42 C9 164.6(3)
O41 Dy1 O42 C9 16.0(2)
O45 Dy1 O42 C9 47.5(3)
O44 Dy1 O42 C9 126.6(3)
O39 Dy1 O42 C9 -128.9(3)
O37 Dy1 O42 C9 -38.8(3)
O38 Dy1 O42 C9 -130.0(3)
O40 Dy1 O42 C9 -66.7(3)
N2 Dy1 O42 C9 89.1(3)
O43 Dy1 O42 C18 11.8(3)
O41 Dy1 O42 C18 -136.8(3)
O45 Dy1 O42 C18 -105.3(3)
O44 Dy1 O42 C18 -26.2(3)
O39 Dy1 O42 C18 78.3(3)
O37 Dy1 O42 C18 168.4(3)
O38 Dy1 O42 C18 77.2(3)
O40 Dy1 O42 C18 140.5(3)
N2 Dy1 O42 C18 -63.7(3)
O42 Dy1 O43 C16 -135.8(3)
O41 Dy1 O43 C16 -98.9(3)
O45 Dy1 O43 C16 -12.1(3)
O44 Dy1 O43 C16 7.8(3)
O39 Dy1 O43 C16 129.8(3)
O37 Dy1 O43 C16 105.6(3)
O38 Dy1 O43 C16 71.9(3)
O40 Dy1 O43 C16 174.4(3)
N2 Dy1 O43 C16 -60.9(3)
O42 Dy1 O43 C17 18.4(2)
O41 Dy1 O43 C17 55.3(3)
O45 Dy1 O43 C17 142.1(2)
O44 Dy1 O43 C17 162.1(3)
O39 Dy1 O43 C17 -76.0(3)
O37 Dy1 O43 C17 -100.2(3)
O38 Dy1 O43 C17 -133.9(3)
O40 Dy1 O43 C17 -31.4(3)
N2 Dy1 O43 C17 93.3(3)
O42 Dy1 O44 C15 60.5(3)
O43 Dy1 O44 C15 21.3(2)
O41 Dy1 O44 C15 140.4(2)
O45 Dy1 O44 C15 -177.1(3)
O39 Dy1 O44 C15 -32.4(3)
O37 Dy1 O44 C15 -133.4(2)
O38 Dy1 O44 C15 -88.0(2)
O40 Dy1 O44 C15 -52.0(5)
N2 Dy1 O44 C15 100.3(3)
O42 Dy1 O44 C14 -142.5(3)
O43 Dy1 O44 C14 178.2(3)
O41 Dy1 O44 C14 -62.7(3)
O45 Dy1 O44 C14 -20.1(3)
O39 Dy1 O44 C14 124.6(3)
O37 Dy1 O44 C14 23.5(3)
O38 Dy1 O44 C14 69.0(3)
O40 Dy1 O44 C14 105.0(4)
N2 Dy1 O44 C14 -102.7(3)
O42 Dy1 O45 C13 94.8(3)
O43 Dy1 O45 C13 6.6(3)
O41 Dy1 O45 C13 126.4(3)
O44 Dy1 O45 C13 -13.5(2)
O39 Dy1 O45 C13 -91.4(3)
O37 Dy1 O45 C13 -151.9(3)
O38 Dy1 O45 C13 -86.4(3)
O40 Dy1 O45 C13 179.3(2)
N2 Dy1 O45 C13 54.2(3)
O42 Dy1 O45 C12 -49.6(3)
O43 Dy1 O45 C12 -137.8(2)
O41 Dy1 O45 C12 -18.0(2)
O44 Dy1 O45 C12 -157.9(3)
O39 Dy1 O45 C12 124.2(2)
O37 Dy1 O45 C12 63.7(2)
O38 Dy1 O45 C12 129.2(3)
O40 Dy1 O45 C12 35.0(3)
N2 Dy1 O45 C12 -90.2(3)
C15 O44 C14 C13 -156.2(3)
Dy1 O44 C14 C13 45.8(4)
O42 Dy1 N2 C57 87(2)
O43 Dy1 N2 C57 14(2)
O41 Dy1 N2 C57 162(2)
O45 Dy1 N2 C57 -125(2)
O44 Dy1 N2 C57 -56(2)
O39 Dy1 N2 C57 28(2)
O37 Dy1 N2 C57 -159(2)
O38 Dy1 N2 C57 -67(2)
O40 Dy1 N2 C57 116(2)
C8 O38 C1 C2 -160.8(3)
Dy1 O38 C1 C2 -22.1(4)
C3 O39 C2 C1 89.9(4)
Dy1 O39 C2 C1 -57.2(3)
O38 C1 C2 O39 50.3(4)
C2 O39 C3 C4 -174.2(3)
Dy1 O39 C3 C4 -31.3(5)
C5 O40 C4 C3 89.2(4)
Dy1 O40 C4 C3 -52.8(4)
O39 C3 C4 O40 52.5(4)
C4 O40 C5 C6 -162.3(3)
Dy1 O40 C5 C6 -23.5(4)
C7 O37 C6 C5 90.6(4)
Dy1 O37 C6 C5 -57.4(3)
O40 C5 C6 O37 49.2(4)
C6 O37 C7 C8 -176.3(3)
Dy1 O37 C7 C8 -30.2(4)
C1 O38 C8 C7 87.6(4)
Dy1 O38 C8 C7 -53.3(4)
O37 C7 C8 O38 52.2(4)
C18 O42 C9 C10 116.2(4)
Dy1 O42 C9 C10 -38.3(4)
C11 O41 C10 C9 -170.9(3)
Dy1 O41 C10 C9 -32.7(3)
O42 C9 C10 O41 44.3(4)
C10 O41 C11 C12 171.6(3)
Dy1 O41 C11 C12 33.6(4)
C13 O45 C12 C11 -105.3(4)
Dy1 O45 C12 C11 42.0(4)
O41 C11 C12 O45 -48.3(4)
C12 O45 C13 C14 -174.9(3)
Dy1 O45 C13 C14 40.3(4)
O44 C14 C13 O45 -50.8(4)
C14 O44 C15 C16 158.4(3)
Dy1 O44 C15 C16 -43.5(4)
C17 O43 C16 C15 174.0(3)
Dy1 O43 C16 C15 -31.3(4)
O44 C15 C16 O43 44.1(4)
C16 O43 C17 C18 113.6(4)
Dy1 O43 C17 C18 -43.1(4)
C9 O42 C18 C17 170.6(3)
Dy1 O42 C18 C17 -35.7(4)
O43 C17 C18 O42 48.4(4)
Dy1 N2 C57 C60 -32(12)
O53 Dy2 O46 C19 -31.1(3)
O51 Dy2 O46 C19 -178.11(19)
O48 Dy2 O46 C19 69.4(2)
O52 Dy2 O46 C19 171.89(17)
O50 Dy2 O46 C19 -111.81(19)
O54 Dy2 O46 C19 -45.61(18)
O49 Dy2 O46 C19 27.61(18)
O47 Dy2 O46 C19 109.64(19)
O53 Dy2 O46 C25 -169.20(19)
O51 Dy2 O46 C25 43.8(2)
O48 Dy2 O46 C25 -68.7(2)
O52 Dy2 O46 C25 33.8(3)
O50 Dy2 O46 C25 110.1(2)
O54 Dy2 O46 C25 176.3(2)
O49 Dy2 O46 C25 -110.5(2)
O47 Dy2 O46 C25 -28.44(19)
O53 Dy2 O47 C23 3.5(3)
O46 Dy2 O47 C23 -145.5(2)
O51 Dy2 O47 C23 125.3(2)
O48 Dy2 O47 C23 -3.5(2)
O52 Dy2 O47 C23 63.2(2)
O50 Dy2 O47 C23 165.5(2)
O54 Dy2 O47 C23 -104.8(2)
O49 Dy2 O47 C23 -73.9(2)
O53 Dy2 O47 C24 152.50(19)
O46 Dy2 O47 C24 3.5(2)
O51 Dy2 O47 C24 -85.7(2)
O48 Dy2 O47 C24 145.6(2)
O52 Dy2 O47 C24 -147.8(2)
O50 Dy2 O47 C24 -45.5(2)
O54 Dy2 O47 C24 44.2(2)
O49 Dy2 O47 C24 75.1(2)
O53 Dy2 O48 C22 -146.4(2)
O46 Dy2 O48 C22 69.4(2)
O51 Dy2 O48 C22 -24.7(2)
O52 Dy2 O48 C22 -76.79(19)
O50 Dy2 O48 C22 -105.3(3)
O54 Dy2 O48 C22 164.80(18)
O49 Dy2 O48 C22 111.72(19)
O47 Dy2 O48 C22 28.58(18)
O53 Dy2 O48 C21 74.11(18)
O46 Dy2 O48 C21 -70.12(19)
O51 Dy2 O48 C21 -164.26(17)
O52 Dy2 O48 C21 143.67(19)
O50 Dy2 O48 C21 115.1(3)
O54 Dy2 O48 C21 25.3(2)
O49 Dy2 O48 C21 -27.82(17)
O47 Dy2 O48 C21 -110.96(19)
O53 Dy2 O49 C26 -65.7(2)
O46 Dy2 O49 C26 143.1(2)
O51 Dy2 O49 C26 100.9(2)
O48 Dy2 O49 C26 2.30(19)
O52 Dy2 O49 C26 -9.5(2)
O50 Dy2 O49 C26 -168.35(19)
O54 Dy2 O49 C26 -128.3(2)
O47 Dy2 O49 C26 71.9(2)
O53 Dy2 O49 C20 148.60(19)
O46 Dy2 O49 C20 -2.62(18)
O51 Dy2 O49 C20 -44.8(2)
O48 Dy2 O49 C20 -143.4(2)
O52 Dy2 O49 C20 -155.24(18)
O50 Dy2 O49 C20 45.9(2)
O54 Dy2 O49 C20 86.0(2)
O47 Dy2 O49 C20 -73.83(19)
O53 Dy2 O50 C34 145.7(2)
O46 Dy2 O50 C34 -68.5(2)
O51 Dy2 O50 C34 20.3(2)
O48 Dy2 O50 C34 106.8(4)
O52 Dy2 O50 C34 79.6(2)
O54 Dy2 O50 C34 -157.2(2)
O49 Dy2 O50 C34 -114.8(2)
O47 Dy2 O50 C34 -21.8(2)
O53 Dy2 O50 C35 -77.5(2)
O46 Dy2 O50 C35 68.3(2)
O51 Dy2 O50 C35 157.2(2)
O48 Dy2 O50 C35 -116.4(3)
O52 Dy2 O50 C35 -143.6(2)
O54 Dy2 O50 C35 -20.38(19)
O49 Dy2 O50 C35 22.0(2)
O47 Dy2 O50 C35 115.0(2)
O53 Dy2 O51 C33 -73.2(2)
O46 Dy2 O51 C33 84.6(2)
O48 Dy2 O51 C33 -156.2(2)
O52 Dy2 O51 C33 -101.2(2)
O50 Dy2 O51 C33 9.7(2)
O54 Dy2 O51 C33 12.6(2)
O49 Dy2 O51 C33 123.5(2)
O47 Dy2 O51 C33 153.2(2)
O53 Dy2 O51 C32 60.3(2)
O46 Dy2 O51 C32 -141.89(18)
O48 Dy2 O51 C32 -22.72(19)
O52 Dy2 O51 C32 32.21(17)
O50 Dy2 O51 C32 143.2(2)
O54 Dy2 O51 C32 146.09(17)
O49 Dy2 O51 C32 -103.07(19)
O47 Dy2 O51 C32 -73.39(18)
O53 Dy2 O52 C31 -159.3(2)
O46 Dy2 O52 C31 6.7(3)
O51 Dy2 O52 C31 -4.2(2)
O48 Dy2 O52 C31 123.5(2)
O50 Dy2 O52 C31 -62.7(2)
O54 Dy2 O52 C31 -127.4(2)
O49 Dy2 O52 C31 134.9(2)
O47 Dy2 O52 C31 61.7(2)
O53 Dy2 O52 C30 -10.44(19)
O46 Dy2 O52 C30 155.57(19)
O51 Dy2 O52 C30 144.7(2)
O48 Dy2 O52 C30 -87.7(2)
O50 Dy2 O52 C30 86.2(2)
O54 Dy2 O52 C30 21.5(2)
O49 Dy2 O52 C30 -76.3(2)
O47 Dy2 O52 C30 -149.4(2)
O46 Dy2 O53 C28 -12.7(3)
O51 Dy2 O53 C28 125.6(2)
O48 Dy2 O53 C28 -128.5(2)
O52 Dy2 O53 C28 153.9(2)
O50 Dy2 O53 C28 60.0(2)
O54 Dy2 O53 C28 3.1(2)
O49 Dy2 O53 C28 -64.9(2)
O47 Dy2 O53 C28 -135.2(2)
O46 Dy2 O53 C29 175.26(19)
O51 Dy2 O53 C29 -46.4(2)
O48 Dy2 O53 C29 59.5(2)
O52 Dy2 O53 C29 -18.2(2)
O50 Dy2 O53 C29 -112.0(2)
O54 Dy2 O53 C29 -168.9(2)
O49 Dy2 O53 C29 123.1(2)
O47 Dy2 O53 C29 52.8(3)
O53 Dy2 O54 C36 102.4(2)
O46 Dy2 O54 C36 -86.5(2)
O51 Dy2 O54 C36 -14.4(2)
O48 Dy2 O54 C36 154.2(2)
O52 Dy2 O54 C36 70.4(2)
O50 Dy2 O54 C36 -11.51(19)
O49 Dy2 O54 C36 -155.3(2)
O47 Dy2 O54 C36 -123.8(2)
O53 Dy2 O54 C27 -31.07(19)
O46 Dy2 O54 C27 140.0(2)
O51 Dy2 O54 C27 -147.92(18)
O48 Dy2 O54 C27 20.7(2)
O52 Dy2 O54 C27 -63.1(2)
O50 Dy2 O54 C27 -145.0(2)
O49 Dy2 O54 C27 71.15(19)
O47 Dy2 O54 C27 102.6(2)
C25 O46 C19 C20 86.1(3)
Dy2 O46 C19 C20 -50.6(3)
C26 O49 C20 C19 -169.7(2)
Dy2 O49 C20 C19 -20.8(3)
O46 C19 C20 O49 45.0(3)
C22 O48 C21 C26 -87.7(3)
Dy2 O48 C21 C26 51.1(3)
C21 O48 C22 C23 87.5(3)
Dy2 O48 C22 C23 -50.8(3)
C24 O47 C23 C22 -170.9(2)
Dy2 O47 C23 C22 -19.7(3)
O48 C22 C23 O47 43.7(3)
C23 O47 C24 C25 172.0(3)
Dy2 O47 C24 C25 20.1(3)
C19 O46 C25 C24 -85.2(3)
Dy2 O46 C25 C24 51.6(3)
O47 C24 C25 O46 -44.9(3)
C20 O49 C26 C21 169.5(2)
Dy2 O49 C26 C21 21.4(3)
O48 C21 C26 O49 -45.3(3)
C36 O54 C27 C28 -82.1(3)
Dy2 O54 C27 C28 55.4(3)
C29 O53 C28 C27 -164.8(3)
Dy2 O53 C28 C27 22.8(3)
O54 C27 C28 O53 -48.4(3)
C28 O53 C29 C30 -131.0(3)
Dy2 O53 C29 C30 41.8(3)
C31 O52 C30 C29 -173.9(2)
Dy2 O52 C30 C29 34.3(3)
O53 C29 C30 O52 -45.4(3)
C30 O52 C31 C32 -173.8(2)
Dy2 O52 C31 C32 -22.3(3)
C33 O51 C32 C31 81.5(3)
Dy2 O51 C32 C31 -57.0(3)
O52 C31 C32 O51 49.8(3)
C32 O51 C33 C34 -169.0(2)
Dy2 O51 C33 C34 -35.0(3)
C35 O50 C34 C33 174.7(3)
Dy2 O50 C34 C33 -45.0(3)
O51 C33 C34 O50 48.1(3)
C34 O50 C35 C36 -172.6(3)
Dy2 O50 C35 C36 46.9(3)
C27 O54 C36 C35 172.3(3)
Dy2 O54 C36 C35 38.4(3)
O50 C35 C36 O54 -51.8(3)
O60 Dy3 O55 C44 143.5(2)
O61 Dy3 O55 C44 -171.95(18)
O63 Dy3 O55 C44 19.9(2)
O62 Dy3 O55 C44 24.2(11)
O59 Dy3 O55 C44 72.34(19)
O58 Dy3 O55 C44 -126.7(2)
O57 Dy3 O55 C44 -77.1(2)
O56 Dy3 O55 C44 -32.95(18)
O60 Dy3 O55 C37 -74.97(19)
O61 Dy3 O55 C37 -30.5(2)
O63 Dy3 O55 C37 161.41(18)
O62 Dy3 O55 C37 165.7(10)
O59 Dy3 O55 C37 -146.2(2)
O58 Dy3 O55 C37 14.79(18)
O57 Dy3 O55 C37 64.4(2)
O56 Dy3 O55 C37 108.5(2)
O60 Dy3 O56 C43 3.0(3)
O61 Dy3 O56 C43 111.5(2)
O63 Dy3 O56 C43 -121.2(2)
O62 Dy3 O56 C43 -168.7(2)
O59 Dy3 O56 C43 -57.0(2)
O58 Dy3 O56 C43 74.1(2)
O55 Dy3 O56 C43 7.4(2)
O57 Dy3 O56 C43 140.5(2)
O60 Dy3 O56 C42 -150.1(2)
O61 Dy3 O56 C42 -41.6(3)
O63 Dy3 O56 C42 85.8(2)
O62 Dy3 O56 C42 38.3(2)
O59 Dy3 O56 C42 150.0(2)
O58 Dy3 O56 C42 -78.9(2)
O55 Dy3 O56 C42 -145.7(2)
O57 Dy3 O56 C42 -12.6(2)
O60 Dy3 O57 C41 162.38(18)
O61 Dy3 O57 C41 -159.0(2)
O63 Dy3 O57 C41 -31.64(19)
O62 Dy3 O57 C41 -94.2(2)
O59 Dy3 O57 C41 -1.1(3)
O58 Dy3 O57 C41 131.2(2)
O55 Dy3 O57 C41 81.3(2)
O56 Dy3 O57 C41 37.61(18)
O60 Dy3 O57 C40 29.8(3)
O61 Dy3 O57 C40 68.5(2)
O63 Dy3 O57 C40 -164.2(2)
O62 Dy3 O57 C40 133.3(2)
O59 Dy3 O57 C40 -133.6(2)
O58 Dy3 O57 C40 -1.4(2)
O55 Dy3 O57 C40 -51.2(2)
O56 Dy3 O57 C40 -94.9(2)
O60 Dy3 O58 C38 86.3(2)
O61 Dy3 O58 C38 154.4(2)
O63 Dy3 O58 C38 -77.2(2)
O62 Dy3 O58 C38 -162.04(19)
O59 Dy3 O58 C38 39.4(2)
O55 Dy3 O58 C38 15.58(19)
O57 Dy3 O58 C38 -112.5(2)
O56 Dy3 O58 C38 -48.0(2)
O60 Dy3 O58 C39 -132.4(2)
O61 Dy3 O58 C39 -64.2(2)
O63 Dy3 O58 C39 64.2(3)
O62 Dy3 O58 C39 -20.7(2)
O59 Dy3 O58 C39 -179.21(19)
O55 Dy3 O58 C39 157.0(2)
O57 Dy3 O58 C39 28.8(2)
O56 Dy3 O58 C39 93.4(2)
O60 Dy3 O59 C45 154.8(2)
O61 Dy3 O59 C45 117.50(19)
O63 Dy3 O59 C45 -2.76(18)
O62 Dy3 O59 C45 46.9(2)
O58 Dy3 O59 C45 -152.97(18)
O55 Dy3 O59 C45 -129.7(2)
O57 Dy3 O59 C45 -36.3(3)
O56 Dy3 O59 C45 -70.5(2)
O60 Dy3 O59 C54 9.35(18)
O61 Dy3 O59 C54 -27.9(2)
O63 Dy3 O59 C54 -148.2(2)
O62 Dy3 O59 C54 -98.5(2)
O58 Dy3 O59 C54 61.6(2)
O55 Dy3 O59 C54 84.9(2)
O57 Dy3 O59 C54 178.29(18)
O56 Dy3 O59 C54 144.13(19)
O61 Dy3 O60 C52 10.8(2)
O63 Dy3 O60 C52 -108.7(2)
O62 Dy3 O60 C52 -34.8(2)
O59 Dy3 O60 C52 -135.2(2)
O58 Dy3 O60 C52 81.9(2)
O55 Dy3 O60 C52 149.3(2)
O57 Dy3 O60 C52 53.4(3)
O56 Dy3 O60 C52 153.5(2)
O61 Dy3 O60 C53 164.2(2)
O63 Dy3 O60 C53 44.6(2)
O62 Dy3 O60 C53 118.6(2)
O59 Dy3 O60 C53 18.19(19)
O58 Dy3 O60 C53 -124.8(2)
O55 Dy3 O60 C53 -57.4(2)
O57 Dy3 O60 C53 -153.23(19)
O56 Dy3 O60 C53 -53.2(2)
O60 Dy3 O61 C50 -129.6(2)
O63 Dy3 O61 C50 -8.9(3)
O62 Dy3 O61 C50 3.6(2)
O59 Dy3 O61 C50 -92.6(2)
O58 Dy3 O61 C50 141.0(2)
O55 Dy3 O61 C50 -175.1(2)
O57 Dy3 O61 C50 75.2(2)
O56 Dy3 O61 C50 101.0(2)
O60 Dy3 O61 C51 19.7(2)
O63 Dy3 O61 C51 140.4(2)
O62 Dy3 O61 C51 152.9(2)
O59 Dy3 O61 C51 56.7(2)
O58 Dy3 O61 C51 -69.7(2)
O55 Dy3 O61 C51 -25.8(2)
O57 Dy3 O61 C51 -135.6(2)
O56 Dy3 O61 C51 -109.7(2)
O60 Dy3 O62 C48 -135.3(2)
O61 Dy3 O62 C48 178.1(3)
O63 Dy3 O62 C48 -13.0(2)
O59 Dy3 O62 C48 -64.5(2)
O58 Dy3 O62 C48 132.4(2)
O55 Dy3 O62 C48 -17.5(11)
O57 Dy3 O62 C48 85.4(2)
O56 Dy3 O62 C48 37.9(3)
O60 Dy3 O62 C49 73.1(2)
O61 Dy3 O62 C49 26.4(2)
O63 Dy3 O62 C49 -164.7(3)
O59 Dy3 O62 C49 143.9(2)
O58 Dy3 O62 C49 -19.3(3)
O55 Dy3 O62 C49 -169.1(9)
O57 Dy3 O62 C49 -66.3(2)
O56 Dy3 O62 C49 -113.7(2)
O60 Dy3 O63 C47 83.3(2)
O61 Dy3 O63 C47 -4.1(2)
O62 Dy3 O63 C47 -16.6(2)
O59 Dy3 O63 C47 109.5(2)
O58 Dy3 O63 C47 -117.6(2)
O55 Dy3 O63 C47 163.0(2)
O57 Dy3 O63 C47 -85.9(2)
O56 Dy3 O63 C47 -148.4(2)
O60 Dy3 O63 C46 -53.5(2)
O61 Dy3 O63 C46 -140.83(17)
O62 Dy3 O63 C46 -153.4(2)
O59 Dy3 O63 C46 -27.27(17)
O58 Dy3 O63 C46 105.6(2)
O55 Dy3 O63 C46 26.26(19)
O57 Dy3 O63 C46 137.40(18)
O56 Dy3 O63 C46 74.87(18)
C44 O55 C37 C38 99.5(3)
Dy3 O55 C37 C38 -41.6(3)
C39 O58 C38 C37 177.5(3)
Dy3 O58 C38 C37 -40.7(3)
O55 C37 C38 O58 51.2(3)
C38 O58 C39 C40 90.6(3)
Dy3 O58 C39 C40 -53.0(3)
C41 O57 C40 C39 -156.0(3)
Dy3 O57 C40 C39 -24.0(3)
O58 C39 C40 O57 47.8(4)
C40 O57 C41 C42 74.8(3)
Dy3 O57 C41 C42 -61.7(3)
C43 O56 C42 C41 -169.2(3)
Dy3 O56 C42 C41 -13.3(3)
O57 C41 C42 O56 47.4(3)
C42 O56 C43 C44 171.7(2)
Dy3 O56 C43 C44 16.6(3)
C37 O55 C44 C43 -85.3(3)
Dy3 O55 C44 C43 56.2(3)
O56 C43 C44 O55 -44.3(3)
C54 O59 C45 C46 178.2(2)
Dy3 O59 C45 C46 29.8(3)
C47 O63 C46 C45 -87.4(3)
Dy3 O63 C46 C45 54.1(3)
O59 C45 C46 O63 -53.0(3)
C46 O63 C47 C48 177.5(2)
Dy3 O63 C47 C48 40.2(3)
C49 O62 C48 C47 -170.6(3)
Dy3 O62 C48 C47 36.7(3)
O63 C47 C48 O62 -44.6(3)
C48 O62 C49 C50 155.0(3)
Dy3 O62 C49 C50 -50.6(3)
C51 O61 C50 C49 -179.2(3)
Dy3 O61 C50 C49 -29.3(3)
O62 C49 C50 O61 47.5(3)
C50 O61 C51 C52 105.9(3)
Dy3 O61 C51 C52 -46.4(3)
C53 O60 C52 C51 168.7(3)
Dy3 O60 C52 C51 -36.8(3)
O61 C51 C52 O60 51.1(3)
C52 O60 C53 C54 113.2(3)
Dy3 O60 C53 C54 -41.6(3)
C45 O59 C54 C53 179.6(2)
Dy3 O59 C54 C53 -32.4(3)
O60 C53 C54 O59 44.8(3)
